data_4512327
loop_
_publ_author_name
'Kim, Yejin'
'Mckinley, Emma J.'
'Christensen, Kirsten E.'
'Rees, Nicholas H.'
'Thompson, Amber L.'

_publ_section_title
;
 Toward the Understanding of Modulation in Molecular Materials:
 Barluenga's Reagent and its Analogues.
;
_journal_coden_ASTM CGDEFU
_journal_issue 12
_journal_name_full 'Crystal Growth & Design'
_journal_page_first 6294
_journal_page_last 6301
_journal_paper_doi 10.1021/cg500983s
_journal_volume 14
_journal_year 2014
_chemical_formula_sum 'C10 H10 B F4 I N2'
_space_group_IT_number 1
_symmetry_cell_setting triclinic
_symmetry_Int_Tables_number 1
_symmetry_space_group_name_Hall 'P 1'
_symmetry_space_group_name_H-M 'P 1'
_cell_angle_alpha 90
_cell_angle_beta 113.236(10)
_cell_angle_gamma 90
_cell_formula_units_Z 4
_cell_length_a 12.3353(13)
_cell_length_b 79.5150(8)
_cell_length_c 14.7011(16)
_cell_volume 13250(2)
_oxford_structure_analysis_title 026ejm11-210K
_cod_data_source_file cg500983s_si_004.cif
_cod_data_source_block IPy2BF4-210K
_cod_depositor_comments 'Adding full bibliography for 4512310--4512328.cif.'
_cod_original_formula_sum 'C10 H10 B1 F4 I1 N2'
_cod_database_code 4512327

loop_
_space_group_symop_id
_space_group_symop_operation_xyz
1 x,y,z

loop_
_atom_site_label
_atom_site_type_symbol
_atom_site_fract_x
_atom_site_fract_y
_atom_site_fract_z
_atom_site_adp_type
_atom_site_U_iso_or_equiv
_atom_site_site_symmetry_multiplicity
_atom_site_occupancy
_atom_site_calc_flag
I1-1 I 0.749536 0.125331 0.005157 Uani 0.044 1 1 d
I1-2 I 0.749571 0.325306 0.004772 Uani 0.044 1 1 d
I1-3 I 0.749855 0.525104 0.001616 Uani 0.044 1 1 d
I1-4 I 0.749958 0.62503 0.000465 Uani 0.044 1 1 d
I1-5 I 0.74963 0.825264 0.004115 Uani 0.044 1 1 d
I1-6 I 0.750375 0.024733 0.995833 Uani 0.044 1 1 d
I1-7 I 0.750483 0.224656 0.994631 Uani 0.044 1 1 d
I1-8 I 0.750311 0.424778 0.996545 Uani 0.044 1 1 d
I1-9 I 0.750223 0.724841 0.997523 Uani 0.044 1 1 d
I1-10 I 0.750462 0.924671 0.994867 Uani 0.044 1 1 d
I1-11 I 0.249951 0.175035 0.000546 Uani 0.044 1 1 d
I1-12 I 0.249862 0.275099 0.001539 Uani 0.044 1 1 d
I1-13 I 0.249574 0.475304 0.004733 Uani 0.044 1 1 d
I1-14 I 0.249534 0.675332 0.00518 Uani 0.044 1 1 d
I1-15 I 0.249764 0.875168 0.00262 Uani 0.044 1 1 d
I1-16 I 0.250229 0.074837 0.997451 Uani 0.044 1 1 d
I1-17 I 0.250305 0.374782 0.996608 Uani 0.044 1 1 d
I1-18 I 0.250482 0.574656 0.994639 Uani 0.044 1 1 d
I1-19 I 0.250379 0.774729 0.995782 Uani 0.044 1 1 d
I1-20 I 0.250056 0.97496 0.999373 Uani 0.044 1 1 d
I1-21 I 0.250375 0.025267 0.495833 Uani 0.044 1 1 d
I1-22 I 0.249536 0.124669 0.505157 Uani 0.044 1 1 d
I1-23 I 0.250483 0.225344 0.494631 Uani 0.044 1 1 d
I1-24 I 0.249571 0.324694 0.504772 Uani 0.044 1 1 d
I1-25 I 0.250311 0.425222 0.496545 Uani 0.044 1 1 d
I1-26 I 0.249855 0.524896 0.501616 Uani 0.044 1 1 d
I1-27 I 0.249958 0.62497 0.500465 Uani 0.044 1 1 d
I1-28 I 0.250223 0.725159 0.497523 Uani 0.044 1 1 d
I1-29 I 0.24963 0.824736 0.504115 Uani 0.044 1 1 d
I1-30 I 0.250462 0.925329 0.494867 Uani 0.044 1 1 d
I1-31 I 0.750229 0.075163 0.497451 Uani 0.044 1 1 d
I1-32 I 0.749951 0.174965 0.500546 Uani 0.044 1 1 d
I1-33 I 0.749862 0.274901 0.501539 Uani 0.044 1 1 d
I1-34 I 0.750305 0.375218 0.496608 Uani 0.044 1 1 d
I1-35 I 0.749574 0.474696 0.504733 Uani 0.044 1 1 d
I1-36 I 0.750482 0.575344 0.494639 Uani 0.044 1 1 d
I1-37 I 0.749534 0.674668 0.50518 Uani 0.044 1 1 d
I1-38 I 0.750379 0.775271 0.495782 Uani 0.044 1 1 d
I1-39 I 0.749764 0.874832 0.50262 Uani 0.044 1 1 d
I1-40 I 0.750056 0.97504 0.499373 Uani 0.044 1 1 d
N1-1 N 0.677914 0.004165 0.062355 Uani 0.0462 1 1 d
N1-2 N 0.675303 0.103906 0.063467 Uani 0.0462 1 1 d
N1-3 N 0.678246 0.20316 0.053878 Uani 0.0462 1 1 d
N1-4 N 0.675415 0.304798 0.070498 Uani 0.0462 1 1 d
N1-5 N 0.677707 0.402515 0.049353 Uani 0.0462 1 1 d
N1-6 N 0.6763 0.505099 0.071835 Uani 0.0462 1 1 d
N1-7 N 0.67661 0.602604 0.051407 Uani 0.0462 1 1 d
N1-8 N 0.677443 0.704634 0.0667 Uani 0.0462 1 1 d
N1-9 N 0.675592 0.803375 0.058848 Uani 0.0462 1 1 d
N1-10 N 0.678182 0.903673 0.058075 Uani 0.0462 1 1 d
N1-11 N 0.177453 0.052461 0.049232 Uani 0.0462 1 1 d
N1-12 N 0.176599 0.155049 0.071063 Uani 0.0462 1 1 d
N1-13 N 0.17631 0.252751 0.052956 Uani 0.0462 1 1 d
N1-14 N 0.177698 0.354412 0.064608 Uani 0.0462 1 1 d
N1-15 N 0.175421 0.453638 0.061167 Uani 0.0462 1 1 d
N1-16 N 0.178245 0.553409 0.055878 Uani 0.0462 1 1 d
N1-17 N 0.1753 0.654607 0.0691 Uani 0.0462 1 1 d
N1-18 N 0.177921 0.752621 0.049939 Uani 0.0462 1 1 d
N1-19 N 0.176019 0.855096 0.072149 Uani 0.0462 1 1 d
N1-20 N 0.176915 0.952505 0.050239 Uani 0.0462 1 1 d
N1-21 N 0.324422 0.003394 0.440981 Uani 0.0462 1 1 d
N1-22 N 0.321811 0.103653 0.442093 Uani 0.0462 1 1 d
N1-23 N 0.324754 0.204399 0.432504 Uani 0.0462 1 1 d
N1-24 N 0.321923 0.302761 0.449124 Uani 0.0462 1 1 d
N1-25 N 0.324215 0.405044 0.427979 Uani 0.0462 1 1 d
N1-26 N 0.322808 0.50246 0.450461 Uani 0.0462 1 1 d
N1-27 N 0.323118 0.604955 0.430033 Uani 0.0462 1 1 d
N1-28 N 0.323951 0.702925 0.445326 Uani 0.0462 1 1 d
N1-29 N 0.3221 0.804184 0.437474 Uani 0.0462 1 1 d
N1-30 N 0.32469 0.903886 0.436701 Uani 0.0462 1 1 d
N1-31 N 0.823961 0.055098 0.427858 Uani 0.0462 1 1 d
N1-32 N 0.823107 0.152511 0.449688 Uani 0.0462 1 1 d
N1-33 N 0.822818 0.254808 0.431582 Uani 0.0462 1 1 d
N1-34 N 0.824206 0.353147 0.443234 Uani 0.0462 1 1 d
N1-35 N 0.821929 0.453921 0.439793 Uani 0.0462 1 1 d
N1-36 N 0.824753 0.55415 0.434504 Uani 0.0462 1 1 d
N1-37 N 0.821808 0.652952 0.447726 Uani 0.0462 1 1 d
N1-38 N 0.824429 0.754939 0.428565 Uani 0.0462 1 1 d
N1-39 N 0.822527 0.852464 0.450775 Uani 0.0462 1 1 d
N1-40 N 0.823423 0.955054 0.428865 Uani 0.0462 1 1 d
N1-41 N 0.323971 0.097059 0.945178 Uani 0.0462 1 1 d
N1-42 N 0.323096 0.195054 0.930136 Uani 0.0462 1 1 d
N1-43 N 0.32283 0.297538 0.950419 Uani 0.0462 1 1 d
N1-44 N 0.324197 0.39495 0.927954 Uani 0.0462 1 1 d
N1-45 N 0.321934 0.497252 0.949213 Uani 0.0462 1 1 d
N1-46 N 0.324751 0.595583 0.932365 Uani 0.0462 1 1 d
N1-47 N 0.321805 0.696367 0.94226 Uani 0.0462 1 1 d
N1-48 N 0.324436 0.796586 0.94081 Uani 0.0462 1 1 d
N1-49 N 0.322517 0.895397 0.933597 Uani 0.0462 1 1 d
N1-50 N 0.323435 0.997377 0.948386 Uani 0.0462 1 1 d
N1-51 N 0.824415 0.045052 0.928506 Uani 0.0462 1 1 d
N1-52 N 0.821815 0.147063 0.947843 Uani 0.0462 1 1 d
N1-53 N 0.824755 0.24583 0.934347 Uani 0.0462 1 1 d
N1-54 N 0.821918 0.346099 0.939966 Uani 0.0462 1 1 d
N1-55 N 0.824224 0.446836 0.943071 Uani 0.0462 1 1 d
N1-56 N 0.822797 0.545205 0.93171 Uani 0.0462 1 1 d
N1-57 N 0.82313 0.647484 0.949614 Uani 0.0462 1 1 d
N1-58 N 0.823941 0.7449 0.927868 Uani 0.0462 1 1 d
N1-59 N 0.822108 0.847398 0.950177 Uani 0.0462 1 1 d
N1-60 N 0.824686 0.945362 0.930669 Uani 0.0462 1 1 d
N1-61 N 0.677463 0.095381 0.566552 Uani 0.0462 1 1 d
N1-62 N 0.676588 0.197387 0.55151 Uani 0.0462 1 1 d
N1-63 N 0.676322 0.294903 0.571793 Uani 0.0462 1 1 d
N1-64 N 0.677689 0.397491 0.549328 Uani 0.0462 1 1 d
N1-65 N 0.675426 0.495189 0.570587 Uani 0.0462 1 1 d
N1-66 N 0.678243 0.596857 0.553739 Uani 0.0462 1 1 d
N1-67 N 0.675297 0.696074 0.563634 Uani 0.0462 1 1 d
N1-68 N 0.677928 0.795854 0.562184 Uani 0.0462 1 1 d
N1-69 N 0.676009 0.897044 0.554971 Uani 0.0462 1 1 d
N1-70 N 0.676927 0.995064 0.56976 Uani 0.0462 1 1 d
N1-71 N 0.177907 0.047389 0.54988 Uani 0.0462 1 1 d
N1-72 N 0.175307 0.145378 0.569217 Uani 0.0462 1 1 d
N1-73 N 0.178247 0.24661 0.555721 Uani 0.0462 1 1 d
N1-74 N 0.17541 0.346342 0.56134 Uani 0.0462 1 1 d
N1-75 N 0.177716 0.445605 0.564445 Uani 0.0462 1 1 d
N1-76 N 0.176289 0.547236 0.553084 Uani 0.0462 1 1 d
N1-77 N 0.176622 0.644957 0.570988 Uani 0.0462 1 1 d
N1-78 N 0.177433 0.74754 0.549242 Uani 0.0462 1 1 d
N1-79 N 0.1756 0.845043 0.571551 Uani 0.0462 1 1 d
N1-80 N 0.178178 0.947079 0.552043 Uani 0.0462 1 1 d
C1-1 C 0.67483 0.006319 0.15142 Uani 0.0589 1 1 d
C1-2 C 0.659921 0.105744 0.147632 Uani 0.0589 1 1 d
C1-3 C 0.673812 0.204224 0.142562 Uani 0.0589 1 1 d
C1-4 C 0.663034 0.30761 0.155726 Uani 0.0589 1 1 d
C1-5 C 0.669074 0.402869 0.136453 Uani 0.0589 1 1 d
C1-6 C 0.668683 0.50825 0.158928 Uani 0.0589 1 1 d
C1-7 C 0.663365 0.60304 0.13664 Uani 0.0589 1 1 d
C1-8 C 0.673589 0.707294 0.15538 Uani 0.0589 1 1 d
C1-9 C 0.660001 0.804639 0.143014 Uani 0.0589 1 1 d
C1-10 C 0.674905 0.905295 0.147141 Uani 0.0589 1 1 d
C1-11 C 0.167545 0.052753 0.135829 Uani 0.0589 1 1 d
C1-12 C 0.170167 0.158149 0.15864 Uani 0.0589 1 1 d
C1-13 C 0.16215 0.253344 0.137798 Uani 0.0589 1 1 d
C1-14 C 0.174352 0.356834 0.153528 Uani 0.0589 1 1 d
C1-15 C 0.159805 0.455185 0.145282 Uani 0.0589 1 1 d
C1-16 C 0.174504 0.554744 0.1448 Uani 0.0589 1 1 d
C1-17 C 0.16187 0.657208 0.153937 Uani 0.0589 1 1 d
C1-18 C 0.170534 0.753092 0.137523 Uani 0.0589 1 1 d
C1-19 C 0.167147 0.858239 0.158739 Uani 0.0589 1 1 d
C1-20 C 0.164746 0.952837 0.135921 Uani 0.0589 1 1 d
C1-21 C 0.340024 0.004678 0.356822 Uani 0.0589 1 1 d
C1-22 C 0.325115 0.105253 0.353034 Uani 0.0589 1 1 d
C1-23 C 0.339006 0.206773 0.347964 Uani 0.0589 1 1 d
C1-24 C 0.328228 0.303387 0.361128 Uani 0.0589 1 1 d
C1-25 C 0.334268 0.408129 0.341855 Uani 0.0589 1 1 d
C1-26 C 0.333877 0.502747 0.36433 Uani 0.0589 1 1 d
C1-27 C 0.328559 0.607957 0.342042 Uani 0.0589 1 1 d
C1-28 C 0.338783 0.703704 0.360782 Uani 0.0589 1 1 d
C1-29 C 0.325195 0.806359 0.348416 Uani 0.0589 1 1 d
C1-30 C 0.340099 0.905703 0.352543 Uani 0.0589 1 1 d
C1-31 C 0.832739 0.058244 0.341231 Uani 0.0589 1 1 d
C1-32 C 0.835361 0.152849 0.364042 Uani 0.0589 1 1 d
C1-33 C 0.827344 0.257654 0.3432 Uani 0.0589 1 1 d
C1-34 C 0.839546 0.354164 0.35893 Uani 0.0589 1 1 d
C1-35 C 0.824999 0.455813 0.350684 Uani 0.0589 1 1 d
C1-36 C 0.839698 0.556253 0.350202 Uani 0.0589 1 1 d
C1-37 C 0.827064 0.653789 0.359339 Uani 0.0589 1 1 d
C1-38 C 0.835728 0.757905 0.342925 Uani 0.0589 1 1 d
C1-39 C 0.832341 0.852758 0.364141 Uani 0.0589 1 1 d
C1-40 C 0.82994 0.95816 0.341323 Uani 0.0589 1 1 d
C1-41 C 0.338849 0.096264 0.860655 Uani 0.0589 1 1 d
C1-42 C 0.328463 0.192062 0.842114 Uani 0.0589 1 1 d
C1-43 C 0.33399 0.297249 0.864325 Uani 0.0589 1 1 d
C1-44 C 0.334156 0.391859 0.841793 Uani 0.0589 1 1 d
C1-45 C 0.328322 0.496639 0.861248 Uani 0.0589 1 1 d
C1-46 C 0.338944 0.59319 0.847804 Uani 0.0589 1 1 d
C1-47 C 0.325136 0.694788 0.853209 Uani 0.0589 1 1 d
C1-48 C 0.340048 0.795282 0.856658 Uani 0.0589 1 1 d
C1-49 C 0.32628 0.892771 0.844876 Uani 0.0589 1 1 d
C1-50 C 0.336827 0.996921 0.863214 Uani 0.0589 1 1 d
C1-51 C 0.835623 0.042075 0.842831 Uani 0.0589 1 1 d
C1-52 C 0.827143 0.146243 0.859482 Uani 0.0589 1 1 d
C1-53 C 0.839657 0.243707 0.850031 Uani 0.0589 1 1 d
C1-54 C 0.824997 0.344229 0.850857 Uani 0.0589 1 1 d
C1-55 C 0.839592 0.4458 0.858781 Uani 0.0589 1 1 d
C1-56 C 0.827262 0.542373 0.843302 Uani 0.0589 1 1 d
C1-57 C 0.835467 0.647139 0.864002 Uani 0.0589 1 1 d
C1-58 C 0.832624 0.741752 0.841203 Uani 0.0589 1 1 d
C1-59 C 0.829676 0.846948 0.862662 Uani 0.0589 1 1 d
C1-60 C 0.837971 0.942727 0.845778 Uani 0.0589 1 1 d
C1-61 C 0.673655 0.092738 0.655253 Uani 0.0589 1 1 d
C1-62 C 0.663269 0.196941 0.636712 Uani 0.0589 1 1 d
C1-63 C 0.668796 0.291753 0.658923 Uani 0.0589 1 1 d
C1-64 C 0.668962 0.397144 0.636391 Uani 0.0589 1 1 d
C1-65 C 0.663128 0.492363 0.655846 Uani 0.0589 1 1 d
C1-66 C 0.67375 0.595813 0.642402 Uani 0.0589 1 1 d
C1-67 C 0.659942 0.694214 0.647807 Uani 0.0589 1 1 d
C1-68 C 0.674854 0.793721 0.651256 Uani 0.0589 1 1 d
C1-69 C 0.661086 0.896232 0.639474 Uani 0.0589 1 1 d
C1-70 C 0.671633 0.992082 0.657812 Uani 0.0589 1 1 d
C1-71 C 0.170429 0.046928 0.637429 Uani 0.0589 1 1 d
C1-72 C 0.161949 0.142759 0.65408 Uani 0.0589 1 1 d
C1-73 C 0.174463 0.245296 0.644629 Uani 0.0589 1 1 d
C1-74 C 0.159803 0.344774 0.645455 Uani 0.0589 1 1 d
C1-75 C 0.174398 0.443203 0.653379 Uani 0.0589 1 1 d
C1-76 C 0.162068 0.54663 0.6379 Uani 0.0589 1 1 d
C1-77 C 0.170273 0.641863 0.658599 Uani 0.0589 1 1 d
C1-78 C 0.16743 0.747251 0.635801 Uani 0.0589 1 1 d
C1-79 C 0.164482 0.842055 0.65726 Uani 0.0589 1 1 d
C1-80 C 0.172777 0.946275 0.640376 Uani 0.0589 1 1 d
C2-1 C 0.617118 0.092876 0.186909 Uani 0.0668 1 1 d
C2-2 C 0.633715 0.190556 0.180425 Uani 0.0668 1 1 d
C2-3 C 0.621478 0.295484 0.199911 Uani 0.0668 1 1 d
C2-4 C 0.62751 0.388691 0.170361 Uani 0.0668 1 1 d
C2-5 C 0.628593 0.496325 0.205519 Uani 0.0668 1 1 d
C2-6 C 0.620558 0.589001 0.170055 Uani 0.0668 1 1 d
C2-7 C 0.634332 0.69491 0.200477 Uani 0.0668 1 1 d
C2-8 C 0.616896 0.791307 0.179685 Uani 0.0668 1 1 d
C2-9 C 0.635365 0.892061 0.187712 Uani 0.0668 1 1 d
C2-10 C 0.618648 0.99427 0.193661 Uani 0.0668 1 1 d
C2-11 C 0.125601 0.038545 0.169223 Uani 0.0668 1 1 d
C2-12 C 0.130383 0.146163 0.205224 Uani 0.0668 1 1 d
C2-13 C 0.119156 0.239446 0.17174 Uani 0.0668 1 1 d
C2-14 C 0.135135 0.344249 0.197657 Uani 0.0668 1 1 d
C2-15 C 0.116814 0.442084 0.183215 Uani 0.0668 1 1 d
C2-16 C 0.134714 0.541285 0.184004 Uani 0.0668 1 1 d
C2-17 C 0.119934 0.644928 0.196987 Uani 0.0668 1 1 d
C2-18 C 0.129365 0.73899 0.17219 Uani 0.0668 1 1 d
C2-19 C 0.126705 0.846327 0.205062 Uani 0.0668 1 1 d
C2-20 C 0.122193 0.938697 0.169073 Uani 0.0668 1 1 d
C2-21 C 0.36467 0.092002 0.312565 Uani 0.0668 1 1 d
C2-22 C 0.381267 0.194322 0.306081 Uani 0.0668 1 1 d
C2-23 C 0.36903 0.289394 0.325567 Uani 0.0668 1 1 d
C2-24 C 0.375062 0.396187 0.296017 Uani 0.0668 1 1 d
C2-25 C 0.376145 0.488553 0.331175 Uani 0.0668 1 1 d
C2-26 C 0.36811 0.595877 0.295711 Uani 0.0668 1 1 d
C2-27 C 0.381884 0.689968 0.326133 Uani 0.0668 1 1 d
C2-28 C 0.364448 0.793571 0.305341 Uani 0.0668 1 1 d
C2-29 C 0.382918 0.892817 0.313368 Uani 0.0668 1 1 d
C2-30 C 0.3662 0.990608 0.319317 Uani 0.0668 1 1 d
C2-31 C 0.873153 0.046333 0.294879 Uani 0.0668 1 1 d
C2-32 C 0.877935 0.138715 0.33088 Uani 0.0668 1 1 d
C2-33 C 0.866708 0.245432 0.297396 Uani 0.0668 1 1 d
C2-34 C 0.882687 0.340629 0.323313 Uani 0.0668 1 1 d
C2-35 C 0.864366 0.442794 0.308872 Uani 0.0668 1 1 d
C2-36 C 0.882266 0.543593 0.30966 Uani 0.0668 1 1 d
C2-37 C 0.867486 0.63995 0.322643 Uani 0.0668 1 1 d
C2-38 C 0.876917 0.745888 0.297846 Uani 0.0668 1 1 d
C2-39 C 0.874257 0.838551 0.330718 Uani 0.0668 1 1 d
C2-40 C 0.869745 0.946181 0.294729 Uani 0.0668 1 1 d
C2-41 C 0.364428 0.006486 0.805594 Uani 0.0668 1 1 d
C2-42 C 0.381956 0.109986 0.825941 Uani 0.0668 1 1 d
C2-43 C 0.367997 0.204152 0.795813 Uani 0.0668 1 1 d
C2-44 C 0.376282 0.31144 0.831179 Uani 0.0668 1 1 d
C2-45 C 0.374921 0.403797 0.795908 Uani 0.0668 1 1 d
C2-46 C 0.369153 0.510643 0.825765 Uani 0.0668 1 1 d
C2-47 C 0.38118 0.605627 0.805825 Uani 0.0668 1 1 d
C2-48 C 0.364708 0.708056 0.812841 Uani 0.0668 1 1 d
C2-49 C 0.383141 0.80858 0.819807 Uani 0.0668 1 1 d
C2-50 C 0.365526 0.905182 0.79991 Uani 0.0668 1 1 d
C2-51 C 0.876783 0.054085 0.797688 Uani 0.0668 1 1 d
C2-52 C 0.867592 0.160095 0.822876 Uani 0.0668 1 1 d
C2-53 C 0.882204 0.256351 0.809388 Uani 0.0668 1 1 d
C2-54 C 0.864375 0.357265 0.809142 Uani 0.0668 1 1 d
C2-55 C 0.882732 0.459319 0.823084 Uani 0.0668 1 1 d
C2-56 C 0.866615 0.554606 0.797548 Uani 0.0668 1 1 d
C2-57 C 0.878062 0.661267 0.830828 Uani 0.0668 1 1 d
C2-58 C 0.873011 0.753663 0.794823 Uani 0.0668 1 1 d
C2-59 C 0.870904 0.861064 0.828123 Uani 0.0668 1 1 d
C2-60 C 0.879852 0.954982 0.80255 Uani 0.0668 1 1 d
C2-61 C 0.616876 0.008636 0.679938 Uani 0.0668 1 1 d
C2-62 C 0.634404 0.105136 0.700285 Uani 0.0668 1 1 d
C2-63 C 0.620445 0.21097 0.670157 Uani 0.0668 1 1 d
C2-64 C 0.62873 0.303682 0.705523 Uani 0.0668 1 1 d
C2-65 C 0.627369 0.411325 0.670252 Uani 0.0668 1 1 d
C2-66 C 0.621601 0.504479 0.700109 Uani 0.0668 1 1 d
C2-67 C 0.633628 0.609495 0.680169 Uani 0.0668 1 1 d
C2-68 C 0.617156 0.707066 0.687185 Uani 0.0668 1 1 d
C2-69 C 0.635589 0.806542 0.694151 Uani 0.0668 1 1 d
C2-70 C 0.617974 0.90994 0.674254 Uani 0.0668 1 1 d
C2-71 C 0.129231 0.061037 0.672032 Uani 0.0668 1 1 d
C2-72 C 0.12004 0.155027 0.69722 Uani 0.0668 1 1 d
C2-73 C 0.134652 0.258771 0.683731 Uani 0.0668 1 1 d
C2-74 C 0.116823 0.357857 0.683486 Uani 0.0668 1 1 d
C2-75 C 0.13518 0.455803 0.697428 Uani 0.0668 1 1 d
C2-76 C 0.119063 0.560516 0.671892 Uani 0.0668 1 1 d
C2-77 C 0.13051 0.653855 0.705172 Uani 0.0668 1 1 d
C2-78 C 0.125459 0.761459 0.669167 Uani 0.0668 1 1 d
C2-79 C 0.123352 0.854058 0.702467 Uani 0.0668 1 1 d
C2-80 C 0.1323 0.96014 0.676894 Uani 0.0668 1 1 d
C3-1 C 0.589368 0.078037 0.134099 Uani 0.0684 1 1 d
C3-2 C 0.598363 0.176202 0.126392 Uani 0.0684 1 1 d
C3-3 C 0.590307 0.280301 0.152888 Uani 0.0684 1 1 d
C3-4 C 0.596209 0.374556 0.111599 Uani 0.0684 1 1 d
C3-5 C 0.59335 0.481081 0.161456 Uani 0.0684 1 1 d
C3-6 C 0.592735 0.57476 0.11055 Uani 0.0684 1 1 d
C3-7 C 0.596732 0.679923 0.154828 Uani 0.0684 1 1 d
C3-8 C 0.589956 0.776696 0.123855 Uani 0.0684 1 1 d
C3-9 C 0.598489 0.877501 0.136852 Uani 0.0684 1 1 d
C3-10 C 0.589485 0.97924 0.143791 Uani 0.0684 1 1 d
C3-11 C 0.095357 0.024415 0.109818 Uani 0.0684 1 1 d
C3-12 C 0.094281 0.130958 0.161196 Uani 0.0684 1 1 d
C3-13 C 0.091865 0.225128 0.112811 Uani 0.0684 1 1 d
C3-14 C 0.09741 0.329367 0.150906 Uani 0.0684 1 1 d
C3-15 C 0.089572 0.427358 0.128845 Uani 0.0684 1 1 d
C3-16 C 0.09852 0.526833 0.131545 Uani 0.0684 1 1 d
C3-17 C 0.089811 0.629813 0.148613 Uani 0.0684 1 1 d
C3-18 C 0.096968 0.724828 0.114351 Uani 0.0684 1 1 d
C3-19 C 0.092443 0.831066 0.160641 Uani 0.0684 1 1 d
C3-20 C 0.093654 0.924515 0.109304 Uani 0.0684 1 1 d
C3-21 C 0.401502 0.077451 0.363543 Uani 0.0684 1 1 d
C3-22 C 0.410497 0.179285 0.355836 Uani 0.0684 1 1 d
C3-23 C 0.402441 0.275187 0.382332 Uani 0.0684 1 1 d
C3-24 C 0.408343 0.380931 0.341043 Uani 0.0684 1 1 d
C3-25 C 0.405484 0.474407 0.3909 Uani 0.0684 1 1 d
C3-26 C 0.404869 0.580727 0.339994 Uani 0.0684 1 1 d
C3-27 C 0.408866 0.675564 0.384272 Uani 0.0684 1 1 d
C3-28 C 0.40209 0.778791 0.353299 Uani 0.0684 1 1 d
C3-29 C 0.410623 0.877986 0.366296 Uani 0.0684 1 1 d
C3-30 C 0.401619 0.976247 0.373235 Uani 0.0684 1 1 d
C3-31 C 0.907491 0.031072 0.339262 Uani 0.0684 1 1 d
C3-32 C 0.906415 0.124529 0.39064 Uani 0.0684 1 1 d
C3-33 C 0.903999 0.23036 0.342255 Uani 0.0684 1 1 d
C3-34 C 0.909544 0.326121 0.38035 Uani 0.0684 1 1 d
C3-35 C 0.901706 0.428129 0.358289 Uani 0.0684 1 1 d
C3-36 C 0.910654 0.528654 0.360989 Uani 0.0684 1 1 d
C3-37 C 0.901945 0.625674 0.378057 Uani 0.0684 1 1 d
C3-38 C 0.909102 0.730659 0.343795 Uani 0.0684 1 1 d
C3-39 C 0.904577 0.824421 0.390085 Uani 0.0684 1 1 d
C3-40 C 0.905788 0.930972 0.338748 Uani 0.0684 1 1 d
C3-41 C 0.402055 0.021257 0.853656 Uani 0.0684 1 1 d
C3-42 C 0.408921 0.124398 0.884006 Uani 0.0684 1 1 d
C3-43 C 0.404802 0.219296 0.840128 Uani 0.0684 1 1 d
C3-44 C 0.405553 0.325589 0.890917 Uani 0.0684 1 1 d
C3-45 C 0.408283 0.419054 0.840876 Uani 0.0684 1 1 d
C3-46 C 0.402484 0.524846 0.882623 Uani 0.0684 1 1 d
C3-47 C 0.410478 0.62067 0.855465 Uani 0.0684 1 1 d
C3-48 C 0.401494 0.7226 0.863938 Uani 0.0684 1 1 d
C3-49 C 0.410112 0.823208 0.875428 Uani 0.0684 1 1 d
C3-50 C 0.403159 0.920154 0.845708 Uani 0.0684 1 1 d
C3-51 C 0.909049 0.069316 0.843559 Uani 0.0684 1 1 d
C3-52 C 0.901977 0.174365 0.878396 Uani 0.0684 1 1 d
C3-53 C 0.910649 0.271297 0.860599 Uani 0.0684 1 1 d
C3-54 C 0.901685 0.371921 0.858673 Uani 0.0684 1 1 d
C3-55 C 0.909589 0.473835 0.880031 Uani 0.0684 1 1 d
C3-56 C 0.903937 0.569672 0.842461 Uani 0.0684 1 1 d
C3-57 C 0.906484 0.675456 0.890578 Uani 0.0684 1 1 d
C3-58 C 0.907425 0.768923 0.839171 Uani 0.0684 1 1 d
C3-59 C 0.903138 0.87522 0.886115 Uani 0.0684 1 1 d
C3-60 C 0.910125 0.970109 0.850712 Uani 0.0684 1 1 d
C3-61 C 0.589921 0.023256 0.624212 Uani 0.0684 1 1 d
C3-62 C 0.596787 0.120115 0.654562 Uani 0.0684 1 1 d
C3-63 C 0.592668 0.225216 0.610684 Uani 0.0684 1 1 d
C3-64 C 0.593419 0.318924 0.661473 Uani 0.0684 1 1 d
C3-65 C 0.596149 0.425459 0.611432 Uani 0.0684 1 1 d
C3-66 C 0.59035 0.519667 0.653179 Uani 0.0684 1 1 d
C3-67 C 0.598344 0.623842 0.626021 Uani 0.0684 1 1 d
C3-68 C 0.58936 0.721913 0.634494 Uani 0.0684 1 1 d
C3-69 C 0.597978 0.821305 0.645984 Uani 0.0684 1 1 d
C3-70 C 0.591025 0.924359 0.616264 Uani 0.0684 1 1 d
C3-71 C 0.096915 0.075197 0.614115 Uani 0.0684 1 1 d
C3-72 C 0.089843 0.170148 0.648952 Uani 0.0684 1 1 d
C3-73 C 0.098515 0.273216 0.631155 Uani 0.0684 1 1 d
C3-74 C 0.089551 0.372591 0.629229 Uani 0.0684 1 1 d
C3-75 C 0.097455 0.470678 0.650587 Uani 0.0684 1 1 d
C3-76 C 0.091803 0.574841 0.613017 Uani 0.0684 1 1 d
C3-77 C 0.09435 0.669056 0.661134 Uani 0.0684 1 1 d
C3-78 C 0.095291 0.77559 0.609727 Uani 0.0684 1 1 d
C3-79 C 0.091004 0.869292 0.656671 Uani 0.0684 1 1 d
C3-80 C 0.097991 0.974404 0.621268 Uani 0.0684 1 1 d
C4-1 C 0.647798 0.089256 0.014516 Uani 0.0566 1 1 d
C4-2 C 0.641975 0.189194 0.000158 Uani 0.0566 1 1 d
C4-3 C 0.644247 0.289972 0.024958 Uani 0.0566 1 1 d
C4-4 C 0.640598 0.490364 0.026909 Uani 0.0566 1 1 d
C4-5 C 0.638969 0.690203 0.019238 Uani 0.0566 1 1 d
C4-6 C 0.64888 0.788893 0.007642 Uani 0.0566 1 1 d
C4-7 C 0.640306 0.889583 0.006396 Uani 0.0566 1 1 d
C4-8 C 0.646251 0.989616 0.020296 Uani 0.0566 1 1 d
C4-9 C 0.645869 0.388595 0.993456 Uani 0.0566 1 1 d
C4-10 C 0.648722 0.588471 0.99655 Uani 0.0566 1 1 d
C4-11 C 0.139915 0.140377 0.02575 Uani 0.0566 1 1 d
C4-12 C 0.139032 0.340075 0.01612 Uani 0.0566 1 1 d
C4-13 C 0.148428 0.439067 0.011095 Uani 0.0566 1 1 d
C4-14 C 0.141079 0.539388 0.003129 Uani 0.0566 1 1 d
C4-15 C 0.145273 0.639802 0.022884 Uani 0.0566 1 1 d
C4-16 C 0.141425 0.840311 0.027387 Uani 0.0566 1 1 d
C4-17 C 0.146797 0.038509 0.993286 Uani 0.0566 1 1 d
C4-18 C 0.149058 0.238533 0.998862 Uani 0.0566 1 1 d
C4-19 C 0.144867 0.738716 0.994319 Uani 0.0566 1 1 d
C4-20 C 0.148196 0.938447 0.994803 Uani 0.0566 1 1 d
C4-21 C 0.359642 0.089569 0.493854 Uani 0.0566 1 1 d
C4-22 C 0.353819 0.189631 0.479496 Uani 0.0566 1 1 d
C4-23 C 0.356091 0.288853 0.504296 Uani 0.0566 1 1 d
C4-24 C 0.357713 0.39023 0.472794 Uani 0.0566 1 1 d
C4-25 C 0.352442 0.488461 0.506247 Uani 0.0566 1 1 d
C4-26 C 0.360566 0.590354 0.475888 Uani 0.0566 1 1 d
C4-27 C 0.350813 0.688622 0.498576 Uani 0.0566 1 1 d
C4-28 C 0.360724 0.789932 0.48698 Uani 0.0566 1 1 d
C4-29 C 0.35215 0.889242 0.485734 Uani 0.0566 1 1 d
C4-30 C 0.358095 0.989208 0.499634 Uani 0.0566 1 1 d
C4-31 C 0.858641 0.040316 0.472624 Uani 0.0566 1 1 d
C4-32 C 0.851758 0.138448 0.505089 Uani 0.0566 1 1 d
C4-33 C 0.860902 0.240292 0.4782 Uani 0.0566 1 1 d
C4-34 C 0.850876 0.33875 0.495458 Uani 0.0566 1 1 d
C4-35 C 0.860272 0.439758 0.490433 Uani 0.0566 1 1 d
C4-36 C 0.852923 0.539437 0.482467 Uani 0.0566 1 1 d
C4-37 C 0.857117 0.639023 0.502222 Uani 0.0566 1 1 d
C4-38 C 0.85671 0.740109 0.473657 Uani 0.0566 1 1 d
C4-39 C 0.853269 0.838514 0.506725 Uani 0.0566 1 1 d
C4-40 C 0.86004 0.940377 0.474141 Uani 0.0566 1 1 d
C4-41 C 0.352386 0.311541 0.006184 Uani 0.0566 1 1 d
C4-42 C 0.356014 0.511159 0.004427 Uani 0.0566 1 1 d
C4-43 C 0.360697 0.01008 0.987235 Uani 0.0566 1 1 d
C4-44 C 0.350811 0.111369 0.998355 Uani 0.0566 1 1 d
C4-45 C 0.360598 0.209649 0.976041 Uani 0.0566 1 1 d
C4-46 C 0.357785 0.409763 0.972758 Uani 0.0566 1 1 d
C4-47 C 0.35389 0.610355 0.979291 Uani 0.0566 1 1 d
C4-48 C 0.359588 0.710446 0.994103 Uani 0.0566 1 1 d
C4-49 C 0.351175 0.811083 0.991848 Uani 0.0566 1 1 d
C4-50 C 0.361035 0.909814 0.981206 Uani 0.0566 1 1 d
C4-51 C 0.857042 0.160991 0.002395 Uani 0.0566 1 1 d
C4-52 C 0.851714 0.661552 0.004976 Uani 0.0566 1 1 d
C4-53 C 0.854981 0.861304 0.005852 Uani 0.0566 1 1 d
C4-54 C 0.856787 0.059881 0.97357 Uani 0.0566 1 1 d
C4-55 C 0.852986 0.260549 0.982235 Uani 0.0566 1 1 d
C4-56 C 0.860231 0.360256 0.99069 Uani 0.0566 1 1 d
C4-57 C 0.850889 0.461239 0.995215 Uani 0.0566 1 1 d
C4-58 C 0.860919 0.559714 0.978392 Uani 0.0566 1 1 d
C4-59 C 0.858706 0.759679 0.97264 Uani 0.0566 1 1 d
C4-60 C 0.854877 0.960171 0.976773 Uani 0.0566 1 1 d
C4-61 C 0.648853 0.011095 0.507897 Uani 0.0566 1 1 d
C4-62 C 0.638967 0.109806 0.519017 Uani 0.0566 1 1 d
C4-63 C 0.648754 0.211526 0.496703 Uani 0.0566 1 1 d
C4-64 C 0.640542 0.309634 0.526846 Uani 0.0566 1 1 d
C4-65 C 0.645941 0.411412 0.49342 Uani 0.0566 1 1 d
C4-66 C 0.64417 0.510016 0.525088 Uani 0.0566 1 1 d
C4-67 C 0.642046 0.61082 0.499953 Uani 0.0566 1 1 d
C4-68 C 0.647744 0.71073 0.514765 Uani 0.0566 1 1 d
C4-69 C 0.639331 0.810093 0.51251 Uani 0.0566 1 1 d
C4-70 C 0.649191 0.911361 0.501867 Uani 0.0566 1 1 d
C4-71 C 0.144943 0.061294 0.494232 Uani 0.0566 1 1 d
C4-72 C 0.145198 0.160184 0.523057 Uani 0.0566 1 1 d
C4-73 C 0.141142 0.260626 0.502897 Uani 0.0566 1 1 d
C4-74 C 0.148387 0.360919 0.511352 Uani 0.0566 1 1 d
C4-75 C 0.139045 0.459936 0.515877 Uani 0.0566 1 1 d
C4-76 C 0.149075 0.561461 0.499054 Uani 0.0566 1 1 d
C4-77 C 0.13987 0.659624 0.525638 Uani 0.0566 1 1 d
C4-78 C 0.146862 0.761496 0.493302 Uani 0.0566 1 1 d
C4-79 C 0.143138 0.859871 0.526514 Uani 0.0566 1 1 d
C4-80 C 0.143033 0.961004 0.497435 Uani 0.0566 1 1 d
C5-1 C 0.605027 0.075953 0.048615 Uani 0.0654 1 1 d
C5-2 C 0.601056 0.175507 0.033666 Uani 0.0654 1 1 d
C5-3 C 0.601558 0.277332 0.066485 Uani 0.0654 1 1 d
C5-4 C 0.604601 0.374403 0.020745 Uani 0.0654 1 1 d
C5-5 C 0.598472 0.477993 0.072508 Uani 0.0654 1 1 d
C5-6 C 0.606762 0.574283 0.022528 Uani 0.0654 1 1 d
C5-7 C 0.597561 0.677554 0.063189 Uani 0.0654 1 1 d
C5-8 C 0.606286 0.775215 0.03798 Uani 0.0654 1 1 d
C5-9 C 0.599353 0.876269 0.043935 Uani 0.0654 1 1 d
C5-10 C 0.603448 0.976659 0.058131 Uani 0.0654 1 1 d
C5-11 C 0.105368 0.024263 0.019672 Uani 0.0654 1 1 d
C5-12 C 0.097977 0.127986 0.071494 Uani 0.0654 1 1 d
C5-13 C 0.10691 0.224436 0.025477 Uani 0.0654 1 1 d
C5-14 C 0.097782 0.327278 0.05875 Uani 0.0654 1 1 d
C5-15 C 0.105728 0.425573 0.043239 Uani 0.0654 1 1 d
C5-16 C 0.100162 0.525883 0.038648 Uani 0.0654 1 1 d
C5-17 C 0.102509 0.627014 0.062648 Uani 0.0654 1 1 d
C5-18 C 0.103736 0.724613 0.022858 Uani 0.0654 1 1 d
C5-19 C 0.099121 0.827922 0.072438 Uani 0.0654 1 1 d
C5-20 C 0.106428 0.924204 0.020546 Uani 0.0654 1 1 d
C5-21 C 0.400591 0.07624 0.456463 Uani 0.0654 1 1 d
C5-22 C 0.39662 0.176687 0.441514 Uani 0.0654 1 1 d
C5-23 C 0.397122 0.274862 0.474333 Uani 0.0654 1 1 d
C5-24 C 0.400165 0.37779 0.428593 Uani 0.0654 1 1 d
C5-25 C 0.394036 0.4742 0.480356 Uani 0.0654 1 1 d
C5-26 C 0.402326 0.57791 0.430376 Uani 0.0654 1 1 d
C5-27 C 0.393125 0.674639 0.471037 Uani 0.0654 1 1 d
C5-28 C 0.40185 0.776978 0.445828 Uani 0.0654 1 1 d
C5-29 C 0.394917 0.875924 0.451783 Uani 0.0654 1 1 d
C5-30 C 0.399012 0.975534 0.465979 Uani 0.0654 1 1 d
C5-31 C 0.900932 0.02793 0.42752 Uani 0.0654 1 1 d
C5-32 C 0.893541 0.124207 0.479342 Uani 0.0654 1 1 d
C5-33 C 0.902474 0.227757 0.433325 Uani 0.0654 1 1 d
C5-34 C 0.893346 0.324916 0.466598 Uani 0.0654 1 1 d
C5-35 C 0.901292 0.42662 0.451087 Uani 0.0654 1 1 d
C5-36 C 0.895726 0.52631 0.446496 Uani 0.0654 1 1 d
C5-37 C 0.898073 0.625179 0.470496 Uani 0.0654 1 1 d
C5-38 C 0.8993 0.72758 0.430706 Uani 0.0654 1 1 d
C5-39 C 0.894685 0.824271 0.480286 Uani 0.0654 1 1 d
C5-40 C 0.901992 0.927989 0.428394 Uani 0.0654 1 1 d
C5-41 C 0.401814 0.023048 0.94621 Uani 0.0654 1 1 d
C5-42 C 0.393135 0.125342 0.970729 Uani 0.0654 1 1 d
C5-43 C 0.402344 0.222098 0.930563 Uani 0.0654 1 1 d
C5-44 C 0.393994 0.325802 0.980318 Uani 0.0654 1 1 d
C5-45 C 0.400226 0.422197 0.928477 Uani 0.0654 1 1 d
C5-46 C 0.397052 0.52516 0.974587 Uani 0.0654 1 1 d
C5-47 C 0.396689 0.623286 0.941162 Uani 0.0654 1 1 d
C5-48 C 0.400533 0.723788 0.956861 Uani 0.0654 1 1 d
C5-49 C 0.393787 0.824733 0.961255 Uani 0.0654 1 1 d
C5-50 C 0.402418 0.922483 0.937431 Uani 0.0654 1 1 d
C5-51 C 0.899366 0.072402 0.930515 Uani 0.0654 1 1 d
C5-52 C 0.898002 0.174846 0.970807 Uani 0.0654 1 1 d
C5-53 C 0.89579 0.273662 0.946113 Uani 0.0654 1 1 d
C5-54 C 0.901245 0.373408 0.951485 Uani 0.0654 1 1 d
C5-55 C 0.89337 0.475062 0.966245 Uani 0.0654 1 1 d
C5-56 C 0.902477 0.572257 0.933579 Uani 0.0654 1 1 d
C5-57 C 0.893511 0.675789 0.979225 Uani 0.0654 1 1 d
C5-58 C 0.900984 0.772062 0.927483 Uani 0.0654 1 1 d
C5-59 C 0.896131 0.875422 0.977518 Uani 0.0654 1 1 d
C5-60 C 0.897633 0.972936 0.936734 Uani 0.0654 1 1 d
C5-61 C 0.60625 0.024759 0.538362 Uani 0.0654 1 1 d
C5-62 C 0.597571 0.122464 0.562881 Uani 0.0654 1 1 d
C5-63 C 0.60678 0.225708 0.522715 Uani 0.0654 1 1 d
C5-64 C 0.59843 0.322005 0.57247 Uani 0.0654 1 1 d
C5-65 C 0.604662 0.42561 0.520629 Uani 0.0654 1 1 d
C5-66 C 0.601488 0.522647 0.566739 Uani 0.0654 1 1 d
C5-67 C 0.601125 0.624521 0.533314 Uani 0.0654 1 1 d
C5-68 C 0.604969 0.724018 0.549013 Uani 0.0654 1 1 d
C5-69 C 0.598223 0.823073 0.553407 Uani 0.0654 1 1 d
C5-70 C 0.606854 0.925323 0.529583 Uani 0.0654 1 1 d
C5-71 C 0.103802 0.075405 0.522667 Uani 0.0654 1 1 d
C5-72 C 0.102438 0.172961 0.562959 Uani 0.0654 1 1 d
C5-73 C 0.100226 0.274145 0.538265 Uani 0.0654 1 1 d
C5-74 C 0.105681 0.374399 0.543637 Uani 0.0654 1 1 d
C5-75 C 0.097806 0.472745 0.558397 Uani 0.0654 1 1 d
C5-76 C 0.106913 0.575549 0.525731 Uani 0.0654 1 1 d
C5-77 C 0.097947 0.672018 0.571377 Uani 0.0654 1 1 d
C5-78 C 0.10542 0.775744 0.519635 Uani 0.0654 1 1 d
C5-79 C 0.100567 0.872384 0.56967 Uani 0.0654 1 1 d
C5-80 C 0.102069 0.974871 0.528886 Uani 0.0654 1 1 d
F1-1 F 0.020568 0.001343 0.787029 Uani 0.1719 1 0.9994 d
F1-2 F 0.020568 0.201343 0.787029 Uani 0.1719 1 0.802 d
F1-3 F 0.020568 0.501343 0.787029 Uani 0.1719 1 0.7558 d
F1-4 F 0.020568 0.701343 0.787029 Uani 0.1719 1 0.9882 d
F1-5 F 0.020568 0.901343 0.787029 Uani 0.1719 1 0.9372 d
F1-6 F 0.520568 0.151343 0.787029 Uani 0.1719 1 0.8383 d
F1-7 F 0.520568 0.351343 0.787029 Uani 0.1719 1 1.0042 d
F1-8 F 0.520568 0.551343 0.787029 Uani 0.1719 1 0.8774 d
F1-9 F 0.520568 0.751343 0.787029 Uani 0.1719 1 0.5315 d
F1-10 F 0.520568 0.851343 0.787029 Uani 0.1719 1 0.6628 d
F1-11 F 0.979432 0.101343 0.712971 Uani 0.1719 1 0.9334 d
F1-12 F 0.979432 0.301343 0.712971 Uani 0.1719 1 0.6251 d
F1-13 F 0.979432 0.401343 0.712971 Uani 0.1719 1 0.5707 d
F1-14 F 0.979432 0.601343 0.712971 Uani 0.1719 1 0.9023 d
F1-15 F 0.979432 0.801343 0.712971 Uani 0.1719 1 1.0005 d
F1-16 F 0.479432 0.051343 0.712971 Uani 0.1719 1 0.67 d
F1-17 F 0.479432 0.251343 0.712971 Uani 0.1719 1 0.9556 d
F1-18 F 0.479432 0.451343 0.712971 Uani 0.1719 1 0.9767 d
F1-19 F 0.479432 0.651343 0.712971 Uani 0.1719 1 0.7211 d
F1-20 F 0.479432 0.951343 0.712971 Uani 0.1719 1 0.8326 d
F1-21 F 0.979432 0.198657 0.212971 Uani 0.1719 1 0.9069 d
F1-22 F 0.979432 0.398657 0.212971 Uani 0.1719 1 0.5782 d
F1-23 F 0.979432 0.498657 0.212971 Uani 0.1719 1 0.6177 d
F1-24 F 0.979432 0.698657 0.212971 Uani 0.1719 1 0.9294 d
F1-25 F 0.979432 0.898657 0.212971 Uani 0.1719 1 0.9919 d
F1-26 F 0.479432 0.148657 0.212971 Uani 0.1719 1 0.7143 d
F1-27 F 0.479432 0.348657 0.212971 Uani 0.1719 1 0.9741 d
F1-28 F 0.479432 0.548657 0.212971 Uani 0.1719 1 0.9588 d
F1-29 F 0.479432 0.748657 0.212971 Uani 0.1719 1 0.6771 d
F1-30 F 0.479432 0.848657 0.212971 Uani 0.1719 1 0.5163 d
F1-31 F 0.020568 0.098657 0.287029 Uani 0.1719 1 0.9901 d
F1-32 F 0.020568 0.298657 0.287029 Uani 0.1719 1 0.7623 d
F1-33 F 0.020568 0.598657 0.287029 Uani 0.1719 1 0.7959 d
F1-34 F 0.020568 0.798657 0.287029 Uani 0.1719 1 0.9982 d
F1-35 F 0.020568 0.998657 0.287029 Uani 0.1719 1 0.9114 d
F1-36 F 0.520568 0.048657 0.287029 Uani 0.1719 1 0.5239 d
F1-37 F 0.520568 0.248657 0.287029 Uani 0.1719 1 0.8723 d
F1-38 F 0.520568 0.448657 0.287029 Uani 0.1719 1 1.0045 d
F1-39 F 0.520568 0.648657 0.287029 Uani 0.1719 1 0.8439 d
F1-40 F 0.520568 0.948657 0.287029 Uani 0.1719 1 0.7073 d
F2-1 F 0.048317 0.009598 0.655036 Uani 0.1006 1 1.0048 d
F2-2 F 0.048317 0.209598 0.655036 Uani 0.1006 1 0.8222 d
F2-3 F 0.048317 0.509598 0.655036 Uani 0.1006 1 0.7363 d
F2-4 F 0.048317 0.709598 0.655036 Uani 0.1006 1 0.984 d
F2-5 F 0.048317 0.909598 0.655036 Uani 0.1006 1 0.9508 d
F2-6 F 0.548317 0.159598 0.655036 Uani 0.1006 1 0.8219 d
F2-7 F 0.548317 0.359598 0.655036 Uani 0.1006 1 1.0048 d
F2-8 F 0.548317 0.559598 0.655036 Uani 0.1006 1 0.8946 d
F2-9 F 0.548317 0.759598 0.655036 Uani 0.1006 1 0.5554 d
F2-10 F 0.548317 0.859598 0.655036 Uani 0.1006 1 0.6409 d
F2-11 F 0.951683 0.109598 0.844964 Uani 0.1006 1 0.9472 d
F2-12 F 0.951683 0.309598 0.844964 Uani 0.1006 1 0.6486 d
F2-13 F 0.951683 0.409598 0.844964 Uani 0.1006 1 0.5474 d
F2-14 F 0.951683 0.609598 0.844964 Uani 0.1006 1 0.8895 d
F2-15 F 0.951683 0.809598 0.844964 Uani 0.1006 1 1.0055 d
F2-16 F 0.451683 0.059598 0.844964 Uani 0.1006 1 0.6482 d
F2-17 F 0.451683 0.259598 0.844964 Uani 0.1006 1 0.947 d
F2-18 F 0.451683 0.459598 0.844964 Uani 0.1006 1 0.9864 d
F2-19 F 0.451683 0.659598 0.844964 Uani 0.1006 1 0.7434 d
F2-20 F 0.451683 0.959598 0.844964 Uani 0.1006 1 0.816 d
F2-21 F 0.951683 0.190402 0.344964 Uani 0.1006 1 0.8944 d
F2-22 F 0.951683 0.390402 0.344964 Uani 0.1006 1 0.555 d
F2-23 F 0.951683 0.490402 0.344964 Uani 0.1006 1 0.6413 d
F2-24 F 0.951683 0.690402 0.344964 Uani 0.1006 1 0.9436 d
F2-25 F 0.951683 0.890402 0.344964 Uani 0.1006 1 0.9884 d
F2-26 F 0.451683 0.140402 0.344964 Uani 0.1006 1 0.7366 d
F2-27 F 0.451683 0.340402 0.344964 Uani 0.1006 1 0.9841 d
F2-28 F 0.451683 0.540402 0.344964 Uani 0.1006 1 0.9506 d
F2-29 F 0.451683 0.740402 0.344964 Uani 0.1006 1 0.6555 d
F2-30 F 0.451683 0.840402 0.344964 Uani 0.1006 1 0.5402 d
F2-31 F 0.048317 0.090402 0.155036 Uani 0.1006 1 0.9862 d
F2-32 F 0.048317 0.290402 0.155036 Uani 0.1006 1 0.743 d
F2-33 F 0.048317 0.590402 0.155036 Uani 0.1006 1 0.8163 d
F2-34 F 0.048317 0.790402 0.155036 Uani 0.1006 1 1.004 d
F2-35 F 0.048317 0.990402 0.155036 Uani 0.1006 1 0.8991 d
F2-36 F 0.548317 0.040402 0.155036 Uani 0.1006 1 0.5478 d
F2-37 F 0.548317 0.240402 0.155036 Uani 0.1006 1 0.8898 d
F2-38 F 0.548317 0.440402 0.155036 Uani 0.1006 1 1.0055 d
F2-39 F 0.548317 0.640402 0.155036 Uani 0.1006 1 0.8278 d
F2-40 F 0.548317 0.940402 0.155036 Uani 0.1006 1 0.7298 d
B1-1 B 0.010909 0.014181 0.727548 Uani 0.063 1 1.02 d
B1-2 B 0.010909 0.214181 0.727548 Uani 0.063 1 0.8364 d
B1-3 B 0.010909 0.514181 0.727548 Uani 0.063 1 0.7375 d
B1-4 B 0.010909 0.714181 0.727548 Uani 0.063 1 0.9961 d
B1-5 B 0.010909 0.914181 0.727548 Uani 0.063 1 0.9667 d
B1-6 B 0.510909 0.164181 0.727548 Uani 0.063 1 0.8264 d
B1-7 B 0.510909 0.364181 0.727548 Uani 0.063 1 1.0187 d
B1-8 B 0.510909 0.564181 0.727548 Uani 0.063 1 0.9099 d
B1-9 B 0.510909 0.764181 0.727548 Uani 0.063 1 0.5632 d
B1-10 B 0.510909 0.864181 0.727548 Uani 0.063 1 0.639 d
B1-11 B 0.989091 0.114181 0.772452 Uani 0.063 1 0.9631 d
B1-12 B 0.989091 0.314181 0.772452 Uani 0.063 1 0.6589 d
B1-13 B 0.989091 0.414181 0.772452 Uani 0.063 1 0.5425 d
B1-14 B 0.989091 0.614181 0.772452 Uani 0.063 1 0.8967 d
B1-15 B 0.989091 0.814181 0.772452 Uani 0.063 1 1.0207 d
B1-16 B 0.489091 0.064181 0.772452 Uani 0.063 1 0.6465 d
B1-17 B 0.489091 0.264181 0.772452 Uani 0.063 1 0.957 d
B1-18 B 0.489091 0.464181 0.772452 Uani 0.063 1 1.0022 d
B1-19 B 0.489091 0.664181 0.772452 Uani 0.063 1 0.7559 d
B1-20 B 0.489091 0.964181 0.772452 Uani 0.063 1 0.8202 d
B1-21 B 0.989091 0.185819 0.272452 Uani 0.063 1 0.9018 d
B1-22 B 0.989091 0.385819 0.272452 Uani 0.063 1 0.5504 d
B1-23 B 0.989091 0.485819 0.272452 Uani 0.063 1 0.6514 d
B1-24 B 0.989091 0.685819 0.272452 Uani 0.063 1 0.9594 d
B1-25 B 0.989091 0.885819 0.272452 Uani 0.063 1 1.0008 d
B1-26 B 0.489091 0.135819 0.272452 Uani 0.063 1 0.749 d
B1-27 B 0.489091 0.335819 0.272452 Uani 0.063 1 1 d
B1-28 B 0.489091 0.535819 0.272452 Uani 0.063 1 0.9607 d
B1-29 B 0.489091 0.735819 0.272452 Uani 0.063 1 0.6541 d
B1-30 B 0.489091 0.835819 0.272452 Uani 0.063 1 0.5476 d
B1-31 B 0.010909 0.085819 0.227548 Uani 0.063 1 0.9985 d
B1-32 B 0.010909 0.285819 0.227548 Uani 0.063 1 0.7445 d
B1-33 B 0.010909 0.585819 0.227548 Uani 0.063 1 0.8303 d
B1-34 B 0.010909 0.785819 0.227548 Uani 0.063 1 1.0192 d
B1-35 B 0.010909 0.985819 0.227548 Uani 0.063 1 0.9068 d
B1-36 B 0.510909 0.035819 0.227548 Uani 0.063 1 0.5554 d
B1-37 B 0.510909 0.235819 0.227548 Uani 0.063 1 0.905 d
B1-38 B 0.510909 0.435819 0.227548 Uani 0.063 1 1.0195 d
B1-39 B 0.510909 0.635819 0.227548 Uani 0.063 1 0.8325 d
B1-40 B 0.510909 0.935819 0.227548 Uani 0.063 1 0.742 d
F3-1 F 0.918425 0.127014 0.720149 Uani 0.1082 1 0.8674 d
F3-2 F 0.918425 0.327014 0.720149 Uani 0.1082 1 0.5115 d
F3-3 F 0.918425 0.427014 0.720149 Uani 0.1082 1 0.6837 d
F3-4 F 0.918425 0.627014 0.720149 Uani 0.1082 1 0.9656 d
F3-5 F 0.918425 0.827014 0.720149 Uani 0.1082 1 0.9773 d
F3-6 F 0.418425 0.077014 0.720149 Uani 0.1082 1 0.7758 d
F3-7 F 0.418425 0.277014 0.720149 Uani 0.1082 1 0.9981 d
F3-8 F 0.418425 0.477014 0.720149 Uani 0.1082 1 0.9312 d
F3-9 F 0.418425 0.677014 0.720149 Uani 0.1082 1 0.6141 d
F3-10 F 0.418425 0.777014 0.720149 Uani 0.1082 1 0.584 d
F3-11 F 0.418425 0.977014 0.720149 Uani 0.1082 1 0.9141 d
F3-12 F 0.081575 0.027014 0.779851 Uani 0.1082 1 0.9745 d
F3-13 F 0.081575 0.227014 0.779851 Uani 0.1082 1 0.7049 d
F3-14 F 0.081575 0.527014 0.779851 Uani 0.1082 1 0.8511 d
F3-15 F 0.081575 0.727014 0.779851 Uani 0.1082 1 1.0099 d
F3-16 F 0.081575 0.927014 0.779851 Uani 0.1082 1 0.8727 d
F3-17 F 0.581575 0.177014 0.779851 Uani 0.1082 1 0.9185 d
F3-18 F 0.581575 0.377014 0.779851 Uani 0.1082 1 1.0026 d
F3-19 F 0.581575 0.577014 0.779851 Uani 0.1082 1 0.7949 d
F3-20 F 0.581575 0.877014 0.779851 Uani 0.1082 1 0.7693 d
F3-21 F 0.081575 0.072986 0.279851 Uani 0.1082 1 1.0101 d
F3-22 F 0.081575 0.272986 0.279851 Uani 0.1082 1 0.8567 d
F3-23 F 0.081575 0.572986 0.279851 Uani 0.1082 1 0.6978 d
F3-24 F 0.081575 0.772986 0.279851 Uani 0.1082 1 0.9717 d
F3-25 F 0.081575 0.972986 0.279851 Uani 0.1082 1 0.9717 d
F3-26 F 0.581575 0.222986 0.279851 Uani 0.1082 1 0.7886 d
F3-27 F 0.581575 0.422986 0.279851 Uani 0.1082 1 1.0012 d
F3-28 F 0.581575 0.622986 0.279851 Uani 0.1082 1 0.9229 d
F3-29 F 0.581575 0.822986 0.279851 Uani 0.1082 1 0.5991 d
F3-30 F 0.581575 0.922986 0.279851 Uani 0.1082 1 0.599 d
F3-31 F 0.918425 0.172986 0.220149 Uani 0.1082 1 0.9687 d
F3-32 F 0.918425 0.372986 0.220149 Uani 0.1082 1 0.6908 d
F3-33 F 0.918425 0.472986 0.220149 Uani 0.1082 1 0.5038 d
F3-34 F 0.918425 0.672986 0.220149 Uani 0.1082 1 0.8621 d
F3-35 F 0.918425 0.872986 0.220149 Uani 0.1082 1 1.0102 d
F3-36 F 0.418425 0.022986 0.220149 Uani 0.1082 1 0.5915 d
F3-37 F 0.418425 0.122986 0.220149 Uani 0.1082 1 0.6065 d
F3-38 F 0.418425 0.322986 0.220149 Uani 0.1082 1 0.9271 d
F3-39 F 0.418425 0.522986 0.220149 Uani 0.1082 1 0.9997 d
F3-40 F 0.418425 0.722986 0.220149 Uani 0.1082 1 0.7823 d
F4-1 F 0.900955 0.020587 0.68448 Uani 0.115 1 0.9707 d
F4-2 F 0.900955 0.220587 0.68448 Uani 0.115 1 0.7212 d
F4-3 F 0.900955 0.520587 0.68448 Uani 0.115 1 0.8248 d
F4-4 F 0.900955 0.720587 0.68448 Uani 0.115 1 0.9958 d
F4-5 F 0.900955 0.920587 0.68448 Uani 0.115 1 0.8791 d
F4-6 F 0.400955 0.170587 0.68448 Uani 0.115 1 0.894 d
F4-7 F 0.400955 0.370587 0.68448 Uani 0.115 1 0.9934 d
F4-8 F 0.400955 0.570587 0.68448 Uani 0.115 1 0.8064 d
F4-9 F 0.400955 0.870587 0.68448 Uani 0.115 1 0.7422 d
F4-10 F 0.099045 0.120587 0.81552 Uani 0.115 1 0.8742 d
F4-11 F 0.099045 0.320587 0.81552 Uani 0.115 1 0.5348 d
F4-12 F 0.099045 0.420587 0.81552 Uani 0.115 1 0.6568 d
F4-13 F 0.099045 0.620587 0.81552 Uani 0.115 1 0.9437 d
F4-14 F 0.099045 0.820587 0.81552 Uani 0.115 1 0.9731 d
F4-15 F 0.599045 0.070587 0.81552 Uani 0.115 1 0.7487 d
F4-16 F 0.599045 0.270587 0.81552 Uani 0.115 1 0.9799 d
F4-17 F 0.599045 0.470587 0.81552 Uani 0.115 1 0.9325 d
F4-18 F 0.599045 0.670587 0.81552 Uani 0.115 1 0.6341 d
F4-19 F 0.599045 0.770587 0.81552 Uani 0.115 1 0.5585 d
F4-20 F 0.599045 0.970587 0.81552 Uani 0.115 1 0.8894 d
F4-21 F 0.099045 0.179413 0.31552 Uani 0.115 1 0.9471 d
F4-22 F 0.099045 0.379413 0.31552 Uani 0.115 1 0.6639 d
F4-23 F 0.099045 0.479413 0.31552 Uani 0.115 1 0.5273 d
F4-24 F 0.099045 0.679413 0.31552 Uani 0.115 1 0.8692 d
F4-25 F 0.099045 0.879413 0.31552 Uani 0.115 1 0.9967 d
F4-26 F 0.599045 0.029413 0.31552 Uani 0.115 1 0.5659 d
F4-27 F 0.599045 0.129413 0.31552 Uani 0.115 1 0.6268 d
F4-28 F 0.599045 0.329413 0.31552 Uani 0.115 1 0.9288 d
F4-29 F 0.599045 0.529413 0.31552 Uani 0.115 1 0.9818 d
F4-30 F 0.599045 0.729413 0.31552 Uani 0.115 1 0.7552 d
F4-31 F 0.900955 0.079413 0.18448 Uani 0.115 1 0.9963 d
F4-32 F 0.900955 0.279413 0.18448 Uani 0.115 1 0.8304 d
F4-33 F 0.900955 0.579413 0.18448 Uani 0.115 1 0.7144 d
F4-34 F 0.900955 0.779413 0.18448 Uani 0.115 1 0.9683 d
F4-35 F 0.900955 0.979413 0.18448 Uani 0.115 1 0.9503 d
F4-36 F 0.400955 0.229413 0.18448 Uani 0.115 1 0.8005 d
F4-37 F 0.400955 0.429413 0.18448 Uani 0.115 1 0.9924 d
F4-38 F 0.400955 0.629413 0.18448 Uani 0.115 1 0.8985 d
F4-39 F 0.400955 0.829413 0.18448 Uani 0.115 1 0.5733 d
F4-40 F 0.400955 0.929413 0.18448 Uani 0.115 1 0.6196 d
H1c1-1 H 0.699968 0.016787 0.185688 Uiso 0 1 1 d
H1c1-2 H 0.679133 0.116293 0.181825 Uiso 0 1 1 d
H1c1-3 H 0.69811 0.21436 0.180569 Uiso 0 1 1 d
H1c1-4 H 0.683853 0.318429 0.186754 Uiso 0 1 1 d
H1c1-5 H 0.691241 0.412838 0.176572 Uiso 0 1 1 d
H1c1-6 H 0.691837 0.519107 0.189216 Uiso 0 1 1 d
H1c1-7 H 0.683346 0.613105 0.176017 Uiso 0 1 1 d
H1c1-8 H 0.69845 0.717935 0.18778 Uiso 0 1 1 d
H1c1-9 H 0.67901 0.815005 0.179227 Uiso 0 1 1 d
H1c1-10 H 0.699855 0.915593 0.183281 Uiso 0 1 1 d
H1c1-11 H 0.189092 0.062722 0.176042 Uiso 0 1 1 d
H1c1-12 H 0.193876 0.168971 0.189225 Uiso 0 1 1 d
H1c1-13 H 0.181723 0.263473 0.17653 Uiso 0 1 1 d
H1c1-14 H 0.199413 0.367391 0.186823 Uiso 0 1 1 d
H1c1-15 H 0.178854 0.465644 0.180484 Uiso 0 1 1 d
H1c1-16 H 0.199182 0.564957 0.181913 Uiso 0 1 1 d
H1c1-17 H 0.182151 0.667975 0.18561 Uiso 0 1 1 d
H1c1-18 H 0.193316 0.763081 0.177345 Uiso 0 1 1 d
H1c1-19 H 0.1897 0.869112 0.188931 Uiso 0 1 1 d
H1c1-20 H 0.185222 0.962853 0.17577 Uiso 0 1 1 d
H1c1-21 H 0.321016 0.015052 0.320684 Uiso 0 1 1 d
H1c1-22 H 0.300181 0.115545 0.316821 Uiso 0 1 1 d
H1c1-23 H 0.319158 0.217479 0.315565 Uiso 0 1 1 d
H1c1-24 H 0.3049 0.31341 0.32175 Uiso 0 1 1 d
H1c1-25 H 0.312289 0.419 0.311568 Uiso 0 1 1 d
H1c1-26 H 0.312885 0.512731 0.324212 Uiso 0 1 1 d
H1c1-27 H 0.304394 0.618733 0.311013 Uiso 0 1 1 d
H1c1-28 H 0.319498 0.713903 0.322776 Uiso 0 1 1 d
H1c1-29 H 0.300058 0.816833 0.314223 Uiso 0 1 1 d
H1c1-30 H 0.320903 0.916245 0.318277 Uiso 0 1 1 d
H1c1-31 H 0.81014 0.069117 0.311038 Uiso 0 1 1 d
H1c1-32 H 0.814924 0.162867 0.324221 Uiso 0 1 1 d
H1c1-33 H 0.802771 0.268366 0.311526 Uiso 0 1 1 d
H1c1-34 H 0.820461 0.364447 0.321819 Uiso 0 1 1 d
H1c1-35 H 0.799902 0.466195 0.31548 Uiso 0 1 1 d
H1c1-36 H 0.82023 0.566882 0.316909 Uiso 0 1 1 d
H1c1-37 H 0.803199 0.663864 0.320606 Uiso 0 1 1 d
H1c1-38 H 0.814364 0.768757 0.312341 Uiso 0 1 1 d
H1c1-39 H 0.810748 0.862726 0.323927 Uiso 0 1 1 d
H1c1-40 H 0.80627 0.968986 0.310766 Uiso 0 1 1 d
H1c1-41 H 0.319583 0.086059 0.822712 Uiso 0 1 1 d
H1c1-42 H 0.304264 0.18129 0.811042 Uiso 0 1 1 d
H1c1-43 H 0.31304 0.287263 0.824222 Uiso 0 1 1 d
H1c1-44 H 0.31213 0.380987 0.81152 Uiso 0 1 1 d
H1c1-45 H 0.305037 0.48662 0.821829 Uiso 0 1 1 d
H1c1-46 H 0.319064 0.582479 0.815467 Uiso 0 1 1 d
H1c1-47 H 0.300219 0.684503 0.816922 Uiso 0 1 1 d
H1c1-48 H 0.32104 0.784902 0.820594 Uiso 0 1 1 d
H1c1-49 H 0.301382 0.882141 0.812349 Uiso 0 1 1 d
H1c1-50 H 0.316913 0.986847 0.823923 Uiso 0 1 1 d
H1c1-51 H 0.814215 0.03122 0.812275 Uiso 0 1 1 d
H1c1-52 H 0.803315 0.136173 0.820696 Uiso 0 1 1 d
H1c1-53 H 0.820163 0.233072 0.816807 Uiso 0 1 1 d
H1c1-54 H 0.799907 0.333853 0.815578 Uiso 0 1 1 d
H1c1-55 H 0.820517 0.43551 0.82174 Uiso 0 1 1 d
H1c1-56 H 0.802662 0.531666 0.811574 Uiso 0 1 1 d
H1c1-57 H 0.81507 0.637118 0.82421 Uiso 0 1 1 d
H1c1-58 H 0.80998 0.73088 0.811009 Uiso 0 1 1 d
H1c1-59 H 0.806984 0.836963 0.822784 Uiso 0 1 1 d
H1c1-60 H 0.817614 0.931952 0.814211 Uiso 0 1 1 d
H1c1-61 H 0.698535 0.082103 0.687716 Uiso 0 1 1 d
H1c1-62 H 0.683216 0.186872 0.676046 Uiso 0 1 1 d
H1c1-63 H 0.691992 0.280898 0.689226 Uiso 0 1 1 d
H1c1-64 H 0.691082 0.387175 0.676524 Uiso 0 1 1 d
H1c1-65 H 0.683989 0.481542 0.686833 Uiso 0 1 1 d
H1c1-66 H 0.698016 0.585682 0.680471 Uiso 0 1 1 d
H1c1-67 H 0.679171 0.683659 0.681926 Uiso 0 1 1 d
H1c1-68 H 0.699993 0.78326 0.685598 Uiso 0 1 1 d
H1c1-69 H 0.680334 0.886021 0.677353 Uiso 0 1 1 d
H1c1-70 H 0.695865 0.981314 0.688927 Uiso 0 1 1 d
H1c1-71 H 0.193167 0.036941 0.677279 Uiso 0 1 1 d
H1c1-72 H 0.182267 0.131989 0.6857 Uiso 0 1 1 d
H1c1-73 H 0.199115 0.235089 0.681811 Uiso 0 1 1 d
H1c1-74 H 0.178859 0.334308 0.680582 Uiso 0 1 1 d
H1c1-75 H 0.199469 0.432652 0.686744 Uiso 0 1 1 d
H1c1-76 H 0.181614 0.536496 0.676578 Uiso 0 1 1 d
H1c1-77 H 0.194022 0.631044 0.689214 Uiso 0 1 1 d
H1c1-78 H 0.188932 0.737282 0.676013 Uiso 0 1 1 d
H1c1-79 H 0.185936 0.831199 0.687789 Uiso 0 1 1 d
H1c1-80 H 0.196566 0.936209 0.679215 Uiso 0 1 1 d
H1c2-1 H 0.593148 0.093329 0.236187 Uiso 0 1 1 d
H1c2-2 H 0.630182 0.194212 0.247392 Uiso 0 1 1 d
H1c2-3 H 0.607642 0.295751 0.257058 Uiso 0 1 1 d
H1c2-4 H 0.612289 0.392022 0.227978 Uiso 0 1 1 d
H1c2-5 H 0.626236 0.497378 0.272086 Uiso 0 1 1 d
H1c2-6 H 0.595798 0.591203 0.219602 Uiso 0 1 1 d
H1c2-7 H 0.638137 0.697266 0.272548 Uiso 0 1 1 d
H1c2-8 H 0.590282 0.792229 0.227124 Uiso 0 1 1 d
H1c2-9 H 0.636436 0.895481 0.258175 Uiso 0 1 1 d
H1c2-10 H 0.598943 0.994505 0.246179 Uiso 0 1 1 d
H1c2-11 H 0.107419 0.04164 0.224393 Uiso 0 1 1 d
H1c2-12 H 0.130362 0.147533 0.273787 Uiso 0 1 1 d
H1c2-13 H 0.093038 0.241297 0.220042 Uiso 0 1 1 d
H1c2-14 H 0.139115 0.346936 0.270033 Uiso 0 1 1 d
H1c2-15 H 0.091234 0.442745 0.231334 Uiso 0 1 1 d
H1c2-16 H 0.133699 0.544856 0.252905 Uiso 0 1 1 d
H1c2-17 H 0.103054 0.645143 0.251716 Uiso 0 1 1 d
H1c2-18 H 0.117257 0.742501 0.232344 Uiso 0 1 1 d
H1c2-19 H 0.121637 0.8471 0.269355 Uiso 0 1 1 d
H1c2-20 H 0.099334 0.941238 0.220286 Uiso 0 1 1 d
H1c2-21 H 0.363738 0.095435 0.242203 Uiso 0 1 1 d
H1c2-22 H 0.400772 0.194553 0.253408 Uiso 0 1 1 d
H1c2-23 H 0.378232 0.293014 0.263074 Uiso 0 1 1 d
H1c2-24 H 0.382878 0.396742 0.233994 Uiso 0 1 1 d
H1c2-25 H 0.396826 0.491386 0.278102 Uiso 0 1 1 d
H1c2-26 H 0.366388 0.597562 0.225618 Uiso 0 1 1 d
H1c2-27 H 0.408727 0.691498 0.278564 Uiso 0 1 1 d
H1c2-28 H 0.360872 0.796536 0.23314 Uiso 0 1 1 d
H1c2-29 H 0.407026 0.893284 0.264191 Uiso 0 1 1 d
H1c2-30 H 0.369533 0.99426 0.252195 Uiso 0 1 1 d
H1c2-31 H 0.878009 0.047124 0.230409 Uiso 0 1 1 d
H1c2-32 H 0.900952 0.141231 0.279803 Uiso 0 1 1 d
H1c2-33 H 0.863628 0.247467 0.226058 Uiso 0 1 1 d
H1c2-34 H 0.909705 0.341829 0.276049 Uiso 0 1 1 d
H1c2-35 H 0.861823 0.446019 0.23735 Uiso 0 1 1 d
H1c2-36 H 0.904289 0.543909 0.258921 Uiso 0 1 1 d
H1c2-37 H 0.873644 0.643621 0.257732 Uiso 0 1 1 d
H1c2-38 H 0.887847 0.746263 0.23836 Uiso 0 1 1 d
H1c2-39 H 0.892227 0.841665 0.275371 Uiso 0 1 1 d
H1c2-40 H 0.869924 0.947526 0.226302 Uiso 0 1 1 d
H1c2-41 H 0.360909 0.0035 0.733427 Uiso 0 1 1 d
H1c2-42 H 0.408833 0.108481 0.778412 Uiso 0 1 1 d
H1c2-43 H 0.366155 0.202441 0.725612 Uiso 0 1 1 d
H1c2-44 H 0.397151 0.308629 0.778265 Uiso 0 1 1 d
H1c2-45 H 0.382511 0.403226 0.733699 Uiso 0 1 1 d
H1c2-46 H 0.378587 0.507029 0.763457 Uiso 0 1 1 d
H1c2-47 H 0.400483 0.605399 0.752995 Uiso 0 1 1 d
H1c2-48 H 0.363917 0.70461 0.742584 Uiso 0 1 1 d
H1c2-49 H 0.409639 0.8077 0.772298 Uiso 0 1 1 d
H1c2-50 H 0.361656 0.902776 0.727762 Uiso 0 1 1 d
H1c2-51 H 0.887479 0.053698 0.738013 Uiso 0 1 1 d
H1c2-52 H 0.87397 0.156425 0.758138 Uiso 0 1 1 d
H1c2-53 H 0.904052 0.256044 0.758517 Uiso 0 1 1 d
H1c2-54 H 0.861933 0.354022 0.737691 Uiso 0 1 1 d
H1c2-55 H 0.909738 0.458142 0.775823 Uiso 0 1 1 d
H1c2-56 H 0.863457 0.552545 0.726135 Uiso 0 1 1 d
H1c2-57 H 0.901235 0.658775 0.779886 Uiso 0 1 1 d
H1c2-58 H 0.877657 0.752852 0.730178 Uiso 0 1 1 d
H1c2-59 H 0.88348 0.857576 0.768347 Uiso 0 1 1 d
H1c2-60 H 0.89629 0.954764 0.747473 Uiso 0 1 1 d
H1c2-61 H 0.590319 0.007736 0.727411 Uiso 0 1 1 d
H1c2-62 H 0.638243 0.102754 0.772396 Uiso 0 1 1 d
H1c2-63 H 0.595565 0.208795 0.719596 Uiso 0 1 1 d
H1c2-64 H 0.626561 0.302606 0.772249 Uiso 0 1 1 d
H1c2-65 H 0.611921 0.40801 0.727683 Uiso 0 1 1 d
H1c2-66 H 0.607997 0.504206 0.757441 Uiso 0 1 1 d
H1c2-67 H 0.629893 0.605836 0.746979 Uiso 0 1 1 d
H1c2-68 H 0.593327 0.706626 0.736568 Uiso 0 1 1 d
H1c2-69 H 0.639049 0.803536 0.766282 Uiso 0 1 1 d
H1c2-70 H 0.591066 0.90846 0.721745 Uiso 0 1 1 d
H1c2-71 H 0.116889 0.057537 0.731997 Uiso 0 1 1 d
H1c2-72 H 0.10338 0.15481 0.752122 Uiso 0 1 1 d
H1c2-73 H 0.133463 0.255192 0.752501 Uiso 0 1 1 d
H1c2-74 H 0.091343 0.357213 0.731675 Uiso 0 1 1 d
H1c2-75 H 0.139148 0.453093 0.769807 Uiso 0 1 1 d
H1c2-76 H 0.092867 0.55869 0.720119 Uiso 0 1 1 d
H1c2-77 H 0.130645 0.65246 0.77387 Uiso 0 1 1 d
H1c2-78 H 0.107067 0.758384 0.724162 Uiso 0 1 1 d
H1c2-79 H 0.11289 0.85366 0.762331 Uiso 0 1 1 d
H1c2-80 H 0.1257 0.956472 0.741457 Uiso 0 1 1 d
H1c3-1 H 0.563691 0.071376 0.169553 Uiso 0 1 1 d
H1c3-2 H 0.557965 0.165833 0.138021 Uiso 0 1 1 d
H1c3-3 H 0.558167 0.274504 0.189423 Uiso 0 1 1 d
H1c3-4 H 0.563519 0.364013 0.125904 Uiso 0 1 1 d
H1c3-5 H 0.55342 0.474743 0.191962 Uiso 0 1 1 d
H1c3-6 H 0.566743 0.565393 0.133326 Uiso 0 1 1 d
H1c3-7 H 0.552205 0.671953 0.175697 Uiso 0 1 1 d
H1c3-8 H 0.565766 0.769172 0.155981 Uiso 0 1 1 d
H1c3-9 H 0.555227 0.867754 0.150069 Uiso 0 1 1 d
H1c3-10 H 0.561154 0.973157 0.180717 Uiso 0 1 1 d
H1c3-11 H 0.064693 0.014063 0.125923 Uiso 0 1 1 d
H1c3-12 H 0.052692 0.124271 0.189333 Uiso 0 1 1 d
H1c3-13 H 0.066916 0.216216 0.138168 Uiso 0 1 1 d
H1c3-14 H 0.052613 0.320903 0.169372 Uiso 0 1 1 d
H1c3-15 H 0.064838 0.42029 0.162834 Uiso 0 1 1 d
H1c3-16 H 0.056535 0.516737 0.14372 Uiso 0 1 1 d
H1c3-17 H 0.059664 0.623921 0.185604 Uiso 0 1 1 d
H1c3-18 H 0.062181 0.714189 0.127266 Uiso 0 1 1 d
H1c3-19 H 0.054398 0.825001 0.19326 Uiso 0 1 1 d
H1c3-20 H 0.066273 0.91474 0.129562 Uiso 0 1 1 d
H1c3-21 H 0.444681 0.067676 0.350419 Uiso 0 1 1 d
H1c3-22 H 0.438955 0.173219 0.318887 Uiso 0 1 1 d
H1c3-23 H 0.439157 0.264548 0.370289 Uiso 0 1 1 d
H1c3-24 H 0.444509 0.375039 0.30677 Uiso 0 1 1 d
H1c3-25 H 0.43441 0.46431 0.372828 Uiso 0 1 1 d
H1c3-26 H 0.447733 0.573659 0.314192 Uiso 0 1 1 d
H1c3-27 H 0.433195 0.667099 0.356563 Uiso 0 1 1 d
H1c3-28 H 0.446756 0.76988 0.336847 Uiso 0 1 1 d
H1c3-29 H 0.436217 0.871298 0.330935 Uiso 0 1 1 d
H1c3-30 H 0.442144 0.965896 0.361583 Uiso 0 1 1 d
H1c3-31 H 0.945683 0.024989 0.306789 Uiso 0 1 1 d
H1c3-32 H 0.933682 0.114782 0.370199 Uiso 0 1 1 d
H1c3-33 H 0.947906 0.222837 0.319034 Uiso 0 1 1 d
H1c3-34 H 0.933603 0.318149 0.350238 Uiso 0 1 1 d
H1c3-35 H 0.945828 0.418762 0.3437 Uiso 0 1 1 d
H1c3-36 H 0.937525 0.522316 0.324586 Uiso 0 1 1 d
H1c3-37 H 0.940654 0.615132 0.36647 Uiso 0 1 1 d
H1c3-38 H 0.943171 0.724863 0.308132 Uiso 0 1 1 d
H1c3-39 H 0.935388 0.814052 0.374126 Uiso 0 1 1 d
H1c3-40 H 0.947263 0.924313 0.310428 Uiso 0 1 1 d
H1c3-41 H 0.446696 0.030203 0.837354 Uiso 0 1 1 d
H1c3-42 H 0.433215 0.132826 0.856112 Uiso 0 1 1 d
H1c3-43 H 0.447757 0.226396 0.814517 Uiso 0 1 1 d
H1c3-44 H 0.434347 0.335663 0.872677 Uiso 0 1 1 d
H1c3-45 H 0.444603 0.424957 0.806723 Uiso 0 1 1 d
H1c3-46 H 0.439047 0.535488 0.870525 Uiso 0 1 1 d
H1c3-47 H 0.439064 0.62672 0.818497 Uiso 0 1 1 d
H1c3-48 H 0.444588 0.732403 0.850906 Uiso 0 1 1 d
H1c3-49 H 0.434356 0.830662 0.843003 Uiso 0 1 1 d
H1c3-50 H 0.447753 0.928198 0.825207 Uiso 0 1 1 d
H1c3-51 H 0.943275 0.075116 0.807984 Uiso 0 1 1 d
H1c3-52 H 0.940542 0.184918 0.866793 Uiso 0 1 1 d
H1c3-53 H 0.937628 0.277613 0.824137 Uiso 0 1 1 d
H1c3-54 H 0.94575 0.38132 0.844207 Uiso 0 1 1 d
H1c3-55 H 0.933645 0.48177 0.849749 Uiso 0 1 1 d
H1c3-56 H 0.947907 0.57723 0.819431 Uiso 0 1 1 d
H1c3-57 H 0.933639 0.685175 0.869953 Uiso 0 1 1 d
H1c3-58 H 0.945762 0.775024 0.806846 Uiso 0 1 1 d
H1c3-59 H 0.937612 0.885851 0.873022 Uiso 0 1 1 d
H1c3-60 H 0.94056 0.975981 0.813756 Uiso 0 1 1 d
H1c3-61 H 0.565706 0.030745 0.656488 Uiso 0 1 1 d
H1c3-62 H 0.552225 0.128122 0.675246 Uiso 0 1 1 d
H1c3-63 H 0.566767 0.234552 0.633651 Uiso 0 1 1 d
H1c3-64 H 0.553357 0.325285 0.691811 Uiso 0 1 1 d
H1c3-65 H 0.563613 0.435991 0.625857 Uiso 0 1 1 d
H1c3-66 H 0.558057 0.52546 0.689659 Uiso 0 1 1 d
H1c3-67 H 0.558074 0.634228 0.637631 Uiso 0 1 1 d
H1c3-68 H 0.563598 0.728545 0.67004 Uiso 0 1 1 d
H1c3-69 H 0.553366 0.830286 0.662137 Uiso 0 1 1 d
H1c3-70 H 0.566763 0.93275 0.644341 Uiso 0 1 1 d
H1c3-71 H 0.062285 0.085832 0.627118 Uiso 0 1 1 d
H1c3-72 H 0.059552 0.176029 0.685927 Uiso 0 1 1 d
H1c3-73 H 0.056638 0.283335 0.643271 Uiso 0 1 1 d
H1c3-74 H 0.06476 0.379628 0.663341 Uiso 0 1 1 d
H1c3-75 H 0.052655 0.479177 0.668883 Uiso 0 1 1 d
H1c3-76 H 0.066917 0.583717 0.638565 Uiso 0 1 1 d
H1c3-77 H 0.052649 0.675773 0.689087 Uiso 0 1 1 d
H1c3-78 H 0.064772 0.785924 0.62598 Uiso 0 1 1 d
H1c3-79 H 0.056622 0.875097 0.692156 Uiso 0 1 1 d
H1c3-80 H 0.059569 0.984967 0.63289 Uiso 0 1 1 d
H1c4-1 H 0.66642 0.089599 0.948173 Uiso 0 1 1 d
H1c4-2 H 0.636484 0.188931 0.936337 Uiso 0 1 1 d
H1c4-3 H 0.662291 0.290206 0.959644 Uiso 0 1 1 d
H1c4-4 H 0.644505 0.388515 0.928382 Uiso 0 1 1 d
H1c4-5 H 0.651588 0.490367 0.962885 Uiso 0 1 1 d
H1c4-6 H 0.656276 0.588634 0.930343 Uiso 0 1 1 d
H1c4-7 H 0.640524 0.689987 0.956016 Uiso 0 1 1 d
H1c4-8 H 0.664965 0.789218 0.941084 Uiso 0 1 1 d
H1c4-9 H 0.635521 0.889287 0.943023 Uiso 0 1 1 d
H1c4-10 H 0.665528 0.989929 0.954369 Uiso 0 1 1 d
H1c4-11 H 0.147469 0.038492 0.927875 Uiso 0 1 1 d
H1c4-12 H 0.148461 0.140316 0.962008 Uiso 0 1 1 d
H1c4-13 H 0.159094 0.238751 0.932471 Uiso 0 1 1 d
H1c4-14 H 0.13844 0.339821 0.952958 Uiso 0 1 1 d
H1c4-15 H 0.166001 0.439408 0.944611 Uiso 0 1 1 d
H1c4-16 H 0.135689 0.539102 0.939559 Uiso 0 1 1 d
H1c4-17 H 0.164181 0.640081 0.957248 Uiso 0 1 1 d
H1c4-18 H 0.141806 0.738577 0.92959 Uiso 0 1 1 d
H1c4-19 H 0.154689 0.840379 0.963046 Uiso 0 1 1 d
H1c4-20 H 0.15324 0.93855 0.928837 Uiso 0 1 1 d
H1c4-21 H 0.364488 0.089273 0.557239 Uiso 0 1 1 d
H1c4-22 H 0.334552 0.189941 0.545403 Uiso 0 1 1 d
H1c4-23 H 0.360359 0.288665 0.56871 Uiso 0 1 1 d
H1c4-24 H 0.342573 0.390356 0.537448 Uiso 0 1 1 d
H1c4-25 H 0.349656 0.488505 0.571951 Uiso 0 1 1 d
H1c4-26 H 0.354345 0.590237 0.539409 Uiso 0 1 1 d
H1c4-27 H 0.338592 0.688885 0.565082 Uiso 0 1 1 d
H1c4-28 H 0.363033 0.789653 0.55015 Uiso 0 1 1 d
H1c4-29 H 0.333589 0.889585 0.552089 Uiso 0 1 1 d
H1c4-30 H 0.363596 0.988943 0.563435 Uiso 0 1 1 d
H1c4-31 H 0.845537 0.04038 0.536941 Uiso 0 1 1 d
H1c4-32 H 0.846529 0.138555 0.571074 Uiso 0 1 1 d
H1c4-33 H 0.857163 0.24012 0.541537 Uiso 0 1 1 d
H1c4-34 H 0.836508 0.339051 0.562024 Uiso 0 1 1 d
H1c4-35 H 0.864069 0.439464 0.553677 Uiso 0 1 1 d
H1c4-36 H 0.833757 0.539769 0.548625 Uiso 0 1 1 d
H1c4-37 H 0.862249 0.638791 0.566314 Uiso 0 1 1 d
H1c4-38 H 0.839874 0.740295 0.538656 Uiso 0 1 1 d
H1c4-39 H 0.852757 0.838492 0.572112 Uiso 0 1 1 d
H1c4-40 H 0.851309 0.940321 0.537903 Uiso 0 1 1 d
H1c4-41 H 0.363131 0.010361 0.050408 Uiso 0 1 1 d
H1c4-42 H 0.338421 0.111104 0.064868 Uiso 0 1 1 d
H1c4-43 H 0.354563 0.20977 0.039547 Uiso 0 1 1 d
H1c4-44 H 0.349423 0.311493 0.07191 Uiso 0 1 1 d
H1c4-45 H 0.342786 0.409641 0.037385 Uiso 0 1 1 d
H1c4-46 H 0.360199 0.511343 0.068865 Uiso 0 1 1 d
H1c4-47 H 0.334636 0.610048 0.045177 Uiso 0 1 1 d
H1c4-48 H 0.364494 0.710741 0.057501 Uiso 0 1 1 d
H1c4-49 H 0.334843 0.810754 0.0584 Uiso 0 1 1 d
H1c4-50 H 0.359815 0.910037 0.044414 Uiso 0 1 1 d
H1c4-51 H 0.840063 0.0597 0.038543 Uiso 0 1 1 d
H1c4-52 H 0.862126 0.16122 0.06651 Uiso 0 1 1 d
H1c4-53 H 0.833795 0.260217 0.048376 Uiso 0 1 1 d
H1c4-54 H 0.864122 0.360551 0.053942 Uiso 0 1 1 d
H1c4-55 H 0.836372 0.460936 0.061783 Uiso 0 1 1 d
H1c4-56 H 0.85736 0.55989 0.041718 Uiso 0 1 1 d
H1c4-57 H 0.846299 0.66144 0.070982 Uiso 0 1 1 d
H1c4-58 H 0.845765 0.75962 0.036932 Uiso 0 1 1 d
H1c4-59 H 0.857814 0.861435 0.070633 Uiso 0 1 1 d
H1c4-60 H 0.836068 0.959899 0.042363 Uiso 0 1 1 d
H1c4-61 H 0.665062 0.010768 0.441342 Uiso 0 1 1 d
H1c4-62 H 0.640353 0.110025 0.455802 Uiso 0 1 1 d
H1c4-63 H 0.656495 0.211358 0.430481 Uiso 0 1 1 d
H1c4-64 H 0.651355 0.309636 0.462844 Uiso 0 1 1 d
H1c4-65 H 0.644718 0.411488 0.428319 Uiso 0 1 1 d
H1c4-66 H 0.662131 0.509786 0.459799 Uiso 0 1 1 d
H1c4-67 H 0.636568 0.611081 0.436111 Uiso 0 1 1 d
H1c4-68 H 0.666426 0.710387 0.448435 Uiso 0 1 1 d
H1c4-69 H 0.636775 0.810375 0.449334 Uiso 0 1 1 d
H1c4-70 H 0.661747 0.911092 0.435348 Uiso 0 1 1 d
H1c4-71 H 0.141995 0.061429 0.429477 Uiso 0 1 1 d
H1c4-72 H 0.164058 0.159909 0.457444 Uiso 0 1 1 d
H1c4-73 H 0.135727 0.260911 0.43931 Uiso 0 1 1 d
H1c4-74 H 0.166054 0.360578 0.444876 Uiso 0 1 1 d
H1c4-75 H 0.138304 0.460192 0.452717 Uiso 0 1 1 d
H1c4-76 H 0.159292 0.561239 0.432652 Uiso 0 1 1 d
H1c4-77 H 0.148231 0.659689 0.461916 Uiso 0 1 1 d
H1c4-78 H 0.147697 0.761508 0.427866 Uiso 0 1 1 d
H1c4-79 H 0.159746 0.859694 0.461567 Uiso 0 1 1 d
H1c4-80 H 0.137999 0.96123 0.433297 Uiso 0 1 1 d
H1c5-1 H 0.578274 0.066451 0.009033 Uiso 0 1 1 d
H1c5-2 H 0.579828 0.26881 0.029247 Uiso 0 1 1 d
H1c5-3 H 0.580047 0.470213 0.036313 Uiso 0 1 1 d
H1c5-4 H 0.578805 0.669845 0.026127 Uiso 0 1 1 d
H1c5-5 H 0.576822 0.867919 0.004604 Uiso 0 1 1 d
H1c5-6 H 0.579144 0.967622 0.019761 Uiso 0 1 1 d
H1c5-7 H 0.575883 0.166655 0.993025 Uiso 0 1 1 d
H1c5-8 H 0.574924 0.364621 0.978273 Uiso 0 1 1 d
H1c5-9 H 0.575477 0.564062 0.97996 Uiso 0 1 1 d
H1c5-10 H 0.577222 0.765302 0.997107 Uiso 0 1 1 d
H1c5-11 H 0.079849 0.120298 0.035256 Uiso 0 1 1 d
H1c5-12 H 0.078317 0.319461 0.02119 Uiso 0 1 1 d
H1c5-13 H 0.077752 0.415849 0.002996 Uiso 0 1 1 d
H1c5-14 H 0.079527 0.618238 0.02488 Uiso 0 1 1 d
H1c5-15 H 0.080142 0.820002 0.036149 Uiso 0 1 1 d
H1c5-16 H 0.074919 0.014302 0.976985 Uiso 0 1 1 d
H1c5-17 H 0.075848 0.214223 0.983201 Uiso 0 1 1 d
H1c5-18 H 0.076328 0.51729 0.998651 Uiso 0 1 1 d
H1c5-19 H 0.075035 0.715044 0.980723 Uiso 0 1 1 d
H1c5-20 H 0.075191 0.914028 0.977812 Uiso 0 1 1 d
H1c5-21 H 0.423216 0.067873 0.495845 Uiso 0 1 1 d
H1c5-22 H 0.420825 0.167669 0.479837 Uiso 0 1 1 d
H1c5-23 H 0.42477 0.265514 0.516059 Uiso 0 1 1 d
H1c5-24 H 0.419866 0.369703 0.465085 Uiso 0 1 1 d
H1c5-25 H 0.424989 0.464111 0.523125 Uiso 0 1 1 d
H1c5-26 H 0.420419 0.570263 0.466772 Uiso 0 1 1 d
H1c5-27 H 0.423747 0.664479 0.512939 Uiso 0 1 1 d
H1c5-28 H 0.422164 0.769022 0.483919 Uiso 0 1 1 d
H1c5-29 H 0.421764 0.866405 0.491416 Uiso 0 1 1 d
H1c5-30 H 0.424086 0.966702 0.506573 Uiso 0 1 1 d
H1c5-31 H 0.919861 0.020022 0.463797 Uiso 0 1 1 d
H1c5-32 H 0.924791 0.114026 0.522068 Uiso 0 1 1 d
H1c5-33 H 0.92079 0.220101 0.470013 Uiso 0 1 1 d
H1c5-34 H 0.923259 0.314863 0.508002 Uiso 0 1 1 d
H1c5-35 H 0.922694 0.418475 0.489808 Uiso 0 1 1 d
H1c5-36 H 0.92127 0.517034 0.485463 Uiso 0 1 1 d
H1c5-37 H 0.924469 0.616086 0.511692 Uiso 0 1 1 d
H1c5-38 H 0.919978 0.71928 0.467535 Uiso 0 1 1 d
H1c5-39 H 0.925084 0.814322 0.522961 Uiso 0 1 1 d
H1c5-40 H 0.920133 0.920296 0.464624 Uiso 0 1 1 d
H1c5-41 H 0.423712 0.135496 0.012598 Uiso 0 1 1 d
H1c5-42 H 0.424978 0.3359 0.023088 Uiso 0 1 1 d
H1c5-43 H 0.424789 0.534526 0.016349 Uiso 0 1 1 d
H1c5-44 H 0.4227 0.834621 0.002037 Uiso 0 1 1 d
H1c5-45 H 0.422203 0.031016 0.984346 Uiso 0 1 1 d
H1c5-46 H 0.420444 0.229745 0.966976 Uiso 0 1 1 d
H1c5-47 H 0.419862 0.430269 0.964948 Uiso 0 1 1 d
H1c5-48 H 0.420794 0.632285 0.979438 Uiso 0 1 1 d
H1c5-49 H 0.423254 0.732173 0.996292 Uiso 0 1 1 d
H1c5-50 H 0.421265 0.930206 0.97456 Uiso 0 1 1 d
H1c5-51 H 0.924494 0.183959 0.012044 Uiso 0 1 1 d
H1c5-52 H 0.923221 0.485105 0.007609 Uiso 0 1 1 d
H1c5-53 H 0.924772 0.685975 0.021942 Uiso 0 1 1 d
H1c5-54 H 0.924988 0.885025 0.019711 Uiso 0 1 1 d
H1c5-55 H 0.919966 0.080685 0.967315 Uiso 0 1 1 d
H1c5-56 H 0.921235 0.282919 0.985031 Uiso 0 1 1 d
H1c5-57 H 0.922734 0.381569 0.990255 Uiso 0 1 1 d
H1c5-58 H 0.920821 0.579915 0.970294 Uiso 0 1 1 d
H1c5-59 H 0.919865 0.779959 0.963749 Uiso 0 1 1 d
H1c5-60 H 0.920423 0.981673 0.974419 Uiso 0 1 1 d
H1c5-61 H 0.577261 0.03466 0.497534 Uiso 0 1 1 d
H1c5-62 H 0.57877 0.13018 0.525786 Uiso 0 1 1 d
H1c5-63 H 0.575502 0.235931 0.480164 Uiso 0 1 1 d
H1c5-64 H 0.580036 0.329776 0.536276 Uiso 0 1 1 d
H1c5-65 H 0.57492 0.435407 0.478136 Uiso 0 1 1 d
H1c5-66 H 0.579847 0.53115 0.529537 Uiso 0 1 1 d
H1c5-67 H 0.575852 0.633391 0.492626 Uiso 0 1 1 d
H1c5-68 H 0.578312 0.733503 0.50948 Uiso 0 1 1 d
H1c5-69 H 0.577758 0.831055 0.515225 Uiso 0 1 1 d
H1c5-70 H 0.576323 0.93547 0.487748 Uiso 0 1 1 d
H1c5-71 H 0.075024 0.084991 0.480503 Uiso 0 1 1 d
H1c5-72 H 0.079552 0.181717 0.525232 Uiso 0 1 1 d
H1c5-73 H 0.076293 0.282757 0.498219 Uiso 0 1 1 d
H1c5-74 H 0.077792 0.384107 0.503443 Uiso 0 1 1 d
H1c5-75 H 0.078279 0.480571 0.520797 Uiso 0 1 1 d
H1c5-76 H 0.075879 0.585761 0.483482 Uiso 0 1 1 d
H1c5-77 H 0.07983 0.679701 0.53513 Uiso 0 1 1 d
H1c5-78 H 0.074923 0.785717 0.476937 Uiso 0 1 1 d
H1c5-79 H 0.080046 0.880651 0.532899 Uiso 0 1 1 d
H1c5-80 H 0.075481 0.984003 0.487607 Uiso 0 1 1 d

loop_
_atom_site_aniso_label
_atom_site_aniso_type_symbol
_atom_site_aniso_U_11
_atom_site_aniso_U_22
_atom_site_aniso_U_33
_atom_site_aniso_U_12
_atom_site_aniso_U_13
_atom_site_aniso_U_23
I1-1 I 0.03872 0.044203 0.04786 0.000046 0.015669 0.005768
I1-2 I 0.03872 0.044203 0.04786 0.000046 0.015669 0.005768
I1-3 I 0.03872 0.044203 0.04786 0.000046 0.015669 0.005768
I1-4 I 0.03872 0.044203 0.04786 0.000046 0.015669 0.005768
I1-5 I 0.03872 0.044203 0.04786 0.000046 0.015669 0.005768
I1-6 I 0.03872 0.044203 0.04786 0.000046 0.015669 0.005768
I1-7 I 0.03872 0.044203 0.04786 0.000046 0.015669 0.005768
I1-8 I 0.03872 0.044203 0.04786 0.000046 0.015669 0.005768
I1-9 I 0.03872 0.044203 0.04786 0.000046 0.015669 0.005768
I1-10 I 0.03872 0.044203 0.04786 0.000046 0.015669 0.005768
I1-11 I 0.03872 0.044203 0.04786 0.000046 0.015669 0.005768
I1-12 I 0.03872 0.044203 0.04786 0.000046 0.015669 0.005768
I1-13 I 0.03872 0.044203 0.04786 0.000046 0.015669 0.005768
I1-14 I 0.03872 0.044203 0.04786 0.000046 0.015669 0.005768
I1-15 I 0.03872 0.044203 0.04786 0.000046 0.015669 0.005768
I1-16 I 0.03872 0.044203 0.04786 0.000046 0.015669 0.005768
I1-17 I 0.03872 0.044203 0.04786 0.000046 0.015669 0.005768
I1-18 I 0.03872 0.044203 0.04786 0.000046 0.015669 0.005768
I1-19 I 0.03872 0.044203 0.04786 0.000046 0.015669 0.005768
I1-20 I 0.03872 0.044203 0.04786 0.000046 0.015669 0.005768
I1-21 I 0.03872 0.044203 0.04786 -0.000046 0.015669 -0.005768
I1-22 I 0.03872 0.044203 0.04786 -0.000046 0.015669 -0.005768
I1-23 I 0.03872 0.044203 0.04786 -0.000046 0.015669 -0.005768
I1-24 I 0.03872 0.044203 0.04786 -0.000046 0.015669 -0.005768
I1-25 I 0.03872 0.044203 0.04786 -0.000046 0.015669 -0.005768
I1-26 I 0.03872 0.044203 0.04786 -0.000046 0.015669 -0.005768
I1-27 I 0.03872 0.044203 0.04786 -0.000046 0.015669 -0.005768
I1-28 I 0.03872 0.044203 0.04786 -0.000046 0.015669 -0.005768
I1-29 I 0.03872 0.044203 0.04786 -0.000046 0.015669 -0.005768
I1-30 I 0.03872 0.044203 0.04786 -0.000046 0.015669 -0.005768
I1-31 I 0.03872 0.044203 0.04786 -0.000046 0.015669 -0.005768
I1-32 I 0.03872 0.044203 0.04786 -0.000046 0.015669 -0.005768
I1-33 I 0.03872 0.044203 0.04786 -0.000046 0.015669 -0.005768
I1-34 I 0.03872 0.044203 0.04786 -0.000046 0.015669 -0.005768
I1-35 I 0.03872 0.044203 0.04786 -0.000046 0.015669 -0.005768
I1-36 I 0.03872 0.044203 0.04786 -0.000046 0.015669 -0.005768
I1-37 I 0.03872 0.044203 0.04786 -0.000046 0.015669 -0.005768
I1-38 I 0.03872 0.044203 0.04786 -0.000046 0.015669 -0.005768
I1-39 I 0.03872 0.044203 0.04786 -0.000046 0.015669 -0.005768
I1-40 I 0.03872 0.044203 0.04786 -0.000046 0.015669 -0.005768
N1-1 N 0.038994 0.046445 0.050282 0.001141 0.014653 0.009033
N1-2 N 0.038994 0.046445 0.050282 0.001141 0.014653 0.009033
N1-3 N 0.038994 0.046445 0.050282 0.001141 0.014653 0.009033
N1-4 N 0.038994 0.046445 0.050282 0.001141 0.014653 0.009033
N1-5 N 0.038994 0.046445 0.050282 0.001141 0.014653 0.009033
N1-6 N 0.038994 0.046445 0.050282 0.001141 0.014653 0.009033
N1-7 N 0.038994 0.046445 0.050282 0.001141 0.014653 0.009033
N1-8 N 0.038994 0.046445 0.050282 0.001141 0.014653 0.009033
N1-9 N 0.038994 0.046445 0.050282 0.001141 0.014653 0.009033
N1-10 N 0.038994 0.046445 0.050282 0.001141 0.014653 0.009033
N1-11 N 0.038994 0.046445 0.050282 0.001141 0.014653 0.009033
N1-12 N 0.038994 0.046445 0.050282 0.001141 0.014653 0.009033
N1-13 N 0.038994 0.046445 0.050282 0.001141 0.014653 0.009033
N1-14 N 0.038994 0.046445 0.050282 0.001141 0.014653 0.009033
N1-15 N 0.038994 0.046445 0.050282 0.001141 0.014653 0.009033
N1-16 N 0.038994 0.046445 0.050282 0.001141 0.014653 0.009033
N1-17 N 0.038994 0.046445 0.050282 0.001141 0.014653 0.009033
N1-18 N 0.038994 0.046445 0.050282 0.001141 0.014653 0.009033
N1-19 N 0.038994 0.046445 0.050282 0.001141 0.014653 0.009033
N1-20 N 0.038994 0.046445 0.050282 0.001141 0.014653 0.009033
N1-21 N 0.038994 0.046445 0.050282 -0.001141 0.014653 -0.009033
N1-22 N 0.038994 0.046445 0.050282 -0.001141 0.014653 -0.009033
N1-23 N 0.038994 0.046445 0.050282 -0.001141 0.014653 -0.009033
N1-24 N 0.038994 0.046445 0.050282 -0.001141 0.014653 -0.009033
N1-25 N 0.038994 0.046445 0.050282 -0.001141 0.014653 -0.009033
N1-26 N 0.038994 0.046445 0.050282 -0.001141 0.014653 -0.009033
N1-27 N 0.038994 0.046445 0.050282 -0.001141 0.014653 -0.009033
N1-28 N 0.038994 0.046445 0.050282 -0.001141 0.014653 -0.009033
N1-29 N 0.038994 0.046445 0.050282 -0.001141 0.014653 -0.009033
N1-30 N 0.038994 0.046445 0.050282 -0.001141 0.014653 -0.009033
N1-31 N 0.038994 0.046445 0.050282 -0.001141 0.014653 -0.009033
N1-32 N 0.038994 0.046445 0.050282 -0.001141 0.014653 -0.009033
N1-33 N 0.038994 0.046445 0.050282 -0.001141 0.014653 -0.009033
N1-34 N 0.038994 0.046445 0.050282 -0.001141 0.014653 -0.009033
N1-35 N 0.038994 0.046445 0.050282 -0.001141 0.014653 -0.009033
N1-36 N 0.038994 0.046445 0.050282 -0.001141 0.014653 -0.009033
N1-37 N 0.038994 0.046445 0.050282 -0.001141 0.014653 -0.009033
N1-38 N 0.038994 0.046445 0.050282 -0.001141 0.014653 -0.009033
N1-39 N 0.038994 0.046445 0.050282 -0.001141 0.014653 -0.009033
N1-40 N 0.038994 0.046445 0.050282 -0.001141 0.014653 -0.009033
N1-41 N 0.038994 0.046445 0.050282 0.001141 0.014653 0.009033
N1-42 N 0.038994 0.046445 0.050282 0.001141 0.014653 0.009033
N1-43 N 0.038994 0.046445 0.050282 0.001141 0.014653 0.009033
N1-44 N 0.038994 0.046445 0.050282 0.001141 0.014653 0.009033
N1-45 N 0.038994 0.046445 0.050282 0.001141 0.014653 0.009033
N1-46 N 0.038994 0.046445 0.050282 0.001141 0.014653 0.009033
N1-47 N 0.038994 0.046445 0.050282 0.001141 0.014653 0.009033
N1-48 N 0.038994 0.046445 0.050282 0.001141 0.014653 0.009033
N1-49 N 0.038994 0.046445 0.050282 0.001141 0.014653 0.009033
N1-50 N 0.038994 0.046445 0.050282 0.001141 0.014653 0.009033
N1-51 N 0.038994 0.046445 0.050282 0.001141 0.014653 0.009033
N1-52 N 0.038994 0.046445 0.050282 0.001141 0.014653 0.009033
N1-53 N 0.038994 0.046445 0.050282 0.001141 0.014653 0.009033
N1-54 N 0.038994 0.046445 0.050282 0.001141 0.014653 0.009033
N1-55 N 0.038994 0.046445 0.050282 0.001141 0.014653 0.009033
N1-56 N 0.038994 0.046445 0.050282 0.001141 0.014653 0.009033
N1-57 N 0.038994 0.046445 0.050282 0.001141 0.014653 0.009033
N1-58 N 0.038994 0.046445 0.050282 0.001141 0.014653 0.009033
N1-59 N 0.038994 0.046445 0.050282 0.001141 0.014653 0.009033
N1-60 N 0.038994 0.046445 0.050282 0.001141 0.014653 0.009033
N1-61 N 0.038994 0.046445 0.050282 -0.001141 0.014653 -0.009033
N1-62 N 0.038994 0.046445 0.050282 -0.001141 0.014653 -0.009033
N1-63 N 0.038994 0.046445 0.050282 -0.001141 0.014653 -0.009033
N1-64 N 0.038994 0.046445 0.050282 -0.001141 0.014653 -0.009033
N1-65 N 0.038994 0.046445 0.050282 -0.001141 0.014653 -0.009033
N1-66 N 0.038994 0.046445 0.050282 -0.001141 0.014653 -0.009033
N1-67 N 0.038994 0.046445 0.050282 -0.001141 0.014653 -0.009033
N1-68 N 0.038994 0.046445 0.050282 -0.001141 0.014653 -0.009033
N1-69 N 0.038994 0.046445 0.050282 -0.001141 0.014653 -0.009033
N1-70 N 0.038994 0.046445 0.050282 -0.001141 0.014653 -0.009033
N1-71 N 0.038994 0.046445 0.050282 -0.001141 0.014653 -0.009033
N1-72 N 0.038994 0.046445 0.050282 -0.001141 0.014653 -0.009033
N1-73 N 0.038994 0.046445 0.050282 -0.001141 0.014653 -0.009033
N1-74 N 0.038994 0.046445 0.050282 -0.001141 0.014653 -0.009033
N1-75 N 0.038994 0.046445 0.050282 -0.001141 0.014653 -0.009033
N1-76 N 0.038994 0.046445 0.050282 -0.001141 0.014653 -0.009033
N1-77 N 0.038994 0.046445 0.050282 -0.001141 0.014653 -0.009033
N1-78 N 0.038994 0.046445 0.050282 -0.001141 0.014653 -0.009033
N1-79 N 0.038994 0.046445 0.050282 -0.001141 0.014653 -0.009033
N1-80 N 0.038994 0.046445 0.050282 -0.001141 0.014653 -0.009033
C1-1 C 0.061546 0.057335 0.055764 -0.001826 0.020905 0.005931
C1-2 C 0.061546 0.057335 0.055764 -0.001826 0.020905 0.005931
C1-3 C 0.061546 0.057335 0.055764 -0.001826 0.020905 0.005931
C1-4 C 0.061546 0.057335 0.055764 -0.001826 0.020905 0.005931
C1-5 C 0.061546 0.057335 0.055764 -0.001826 0.020905 0.005931
C1-6 C 0.061546 0.057335 0.055764 -0.001826 0.020905 0.005931
C1-7 C 0.061546 0.057335 0.055764 -0.001826 0.020905 0.005931
C1-8 C 0.061546 0.057335 0.055764 -0.001826 0.020905 0.005931
C1-9 C 0.061546 0.057335 0.055764 -0.001826 0.020905 0.005931
C1-10 C 0.061546 0.057335 0.055764 -0.001826 0.020905 0.005931
C1-11 C 0.061546 0.057335 0.055764 -0.001826 0.020905 0.005931
C1-12 C 0.061546 0.057335 0.055764 -0.001826 0.020905 0.005931
C1-13 C 0.061546 0.057335 0.055764 -0.001826 0.020905 0.005931
C1-14 C 0.061546 0.057335 0.055764 -0.001826 0.020905 0.005931
C1-15 C 0.061546 0.057335 0.055764 -0.001826 0.020905 0.005931
C1-16 C 0.061546 0.057335 0.055764 -0.001826 0.020905 0.005931
C1-17 C 0.061546 0.057335 0.055764 -0.001826 0.020905 0.005931
C1-18 C 0.061546 0.057335 0.055764 -0.001826 0.020905 0.005931
C1-19 C 0.061546 0.057335 0.055764 -0.001826 0.020905 0.005931
C1-20 C 0.061546 0.057335 0.055764 -0.001826 0.020905 0.005931
C1-21 C 0.061546 0.057335 0.055764 0.001826 0.020905 -0.005931
C1-22 C 0.061546 0.057335 0.055764 0.001826 0.020905 -0.005931
C1-23 C 0.061546 0.057335 0.055764 0.001826 0.020905 -0.005931
C1-24 C 0.061546 0.057335 0.055764 0.001826 0.020905 -0.005931
C1-25 C 0.061546 0.057335 0.055764 0.001826 0.020905 -0.005931
C1-26 C 0.061546 0.057335 0.055764 0.001826 0.020905 -0.005931
C1-27 C 0.061546 0.057335 0.055764 0.001826 0.020905 -0.005931
C1-28 C 0.061546 0.057335 0.055764 0.001826 0.020905 -0.005931
C1-29 C 0.061546 0.057335 0.055764 0.001826 0.020905 -0.005931
C1-30 C 0.061546 0.057335 0.055764 0.001826 0.020905 -0.005931
C1-31 C 0.061546 0.057335 0.055764 0.001826 0.020905 -0.005931
C1-32 C 0.061546 0.057335 0.055764 0.001826 0.020905 -0.005931
C1-33 C 0.061546 0.057335 0.055764 0.001826 0.020905 -0.005931
C1-34 C 0.061546 0.057335 0.055764 0.001826 0.020905 -0.005931
C1-35 C 0.061546 0.057335 0.055764 0.001826 0.020905 -0.005931
C1-36 C 0.061546 0.057335 0.055764 0.001826 0.020905 -0.005931
C1-37 C 0.061546 0.057335 0.055764 0.001826 0.020905 -0.005931
C1-38 C 0.061546 0.057335 0.055764 0.001826 0.020905 -0.005931
C1-39 C 0.061546 0.057335 0.055764 0.001826 0.020905 -0.005931
C1-40 C 0.061546 0.057335 0.055764 0.001826 0.020905 -0.005931
C1-41 C 0.061546 0.057335 0.055764 -0.001826 0.020905 0.005931
C1-42 C 0.061546 0.057335 0.055764 -0.001826 0.020905 0.005931
C1-43 C 0.061546 0.057335 0.055764 -0.001826 0.020905 0.005931
C1-44 C 0.061546 0.057335 0.055764 -0.001826 0.020905 0.005931
C1-45 C 0.061546 0.057335 0.055764 -0.001826 0.020905 0.005931
C1-46 C 0.061546 0.057335 0.055764 -0.001826 0.020905 0.005931
C1-47 C 0.061546 0.057335 0.055764 -0.001826 0.020905 0.005931
C1-48 C 0.061546 0.057335 0.055764 -0.001826 0.020905 0.005931
C1-49 C 0.061546 0.057335 0.055764 -0.001826 0.020905 0.005931
C1-50 C 0.061546 0.057335 0.055764 -0.001826 0.020905 0.005931
C1-51 C 0.061546 0.057335 0.055764 -0.001826 0.020905 0.005931
C1-52 C 0.061546 0.057335 0.055764 -0.001826 0.020905 0.005931
C1-53 C 0.061546 0.057335 0.055764 -0.001826 0.020905 0.005931
C1-54 C 0.061546 0.057335 0.055764 -0.001826 0.020905 0.005931
C1-55 C 0.061546 0.057335 0.055764 -0.001826 0.020905 0.005931
C1-56 C 0.061546 0.057335 0.055764 -0.001826 0.020905 0.005931
C1-57 C 0.061546 0.057335 0.055764 -0.001826 0.020905 0.005931
C1-58 C 0.061546 0.057335 0.055764 -0.001826 0.020905 0.005931
C1-59 C 0.061546 0.057335 0.055764 -0.001826 0.020905 0.005931
C1-60 C 0.061546 0.057335 0.055764 -0.001826 0.020905 0.005931
C1-61 C 0.061546 0.057335 0.055764 0.001826 0.020905 -0.005931
C1-62 C 0.061546 0.057335 0.055764 0.001826 0.020905 -0.005931
C1-63 C 0.061546 0.057335 0.055764 0.001826 0.020905 -0.005931
C1-64 C 0.061546 0.057335 0.055764 0.001826 0.020905 -0.005931
C1-65 C 0.061546 0.057335 0.055764 0.001826 0.020905 -0.005931
C1-66 C 0.061546 0.057335 0.055764 0.001826 0.020905 -0.005931
C1-67 C 0.061546 0.057335 0.055764 0.001826 0.020905 -0.005931
C1-68 C 0.061546 0.057335 0.055764 0.001826 0.020905 -0.005931
C1-69 C 0.061546 0.057335 0.055764 0.001826 0.020905 -0.005931
C1-70 C 0.061546 0.057335 0.055764 0.001826 0.020905 -0.005931
C1-71 C 0.061546 0.057335 0.055764 0.001826 0.020905 -0.005931
C1-72 C 0.061546 0.057335 0.055764 0.001826 0.020905 -0.005931
C1-73 C 0.061546 0.057335 0.055764 0.001826 0.020905 -0.005931
C1-74 C 0.061546 0.057335 0.055764 0.001826 0.020905 -0.005931
C1-75 C 0.061546 0.057335 0.055764 0.001826 0.020905 -0.005931
C1-76 C 0.061546 0.057335 0.055764 0.001826 0.020905 -0.005931
C1-77 C 0.061546 0.057335 0.055764 0.001826 0.020905 -0.005931
C1-78 C 0.061546 0.057335 0.055764 0.001826 0.020905 -0.005931
C1-79 C 0.061546 0.057335 0.055764 0.001826 0.020905 -0.005931
C1-80 C 0.061546 0.057335 0.055764 0.001826 0.020905 -0.005931
C2-1 C 0.057934 0.081038 0.059684 -0.001781 0.021378 0.017413
C2-2 C 0.057934 0.081038 0.059684 -0.001781 0.021378 0.017413
C2-3 C 0.057934 0.081038 0.059684 -0.001781 0.021378 0.017413
C2-4 C 0.057934 0.081038 0.059684 -0.001781 0.021378 0.017413
C2-5 C 0.057934 0.081038 0.059684 -0.001781 0.021378 0.017413
C2-6 C 0.057934 0.081038 0.059684 -0.001781 0.021378 0.017413
C2-7 C 0.057934 0.081038 0.059684 -0.001781 0.021378 0.017413
C2-8 C 0.057934 0.081038 0.059684 -0.001781 0.021378 0.017413
C2-9 C 0.057934 0.081038 0.059684 -0.001781 0.021378 0.017413
C2-10 C 0.057934 0.081038 0.059684 -0.001781 0.021378 0.017413
C2-11 C 0.057934 0.081038 0.059684 -0.001781 0.021378 0.017413
C2-12 C 0.057934 0.081038 0.059684 -0.001781 0.021378 0.017413
C2-13 C 0.057934 0.081038 0.059684 -0.001781 0.021378 0.017413
C2-14 C 0.057934 0.081038 0.059684 -0.001781 0.021378 0.017413
C2-15 C 0.057934 0.081038 0.059684 -0.001781 0.021378 0.017413
C2-16 C 0.057934 0.081038 0.059684 -0.001781 0.021378 0.017413
C2-17 C 0.057934 0.081038 0.059684 -0.001781 0.021378 0.017413
C2-18 C 0.057934 0.081038 0.059684 -0.001781 0.021378 0.017413
C2-19 C 0.057934 0.081038 0.059684 -0.001781 0.021378 0.017413
C2-20 C 0.057934 0.081038 0.059684 -0.001781 0.021378 0.017413
C2-21 C 0.057934 0.081038 0.059684 0.001781 0.021378 -0.017413
C2-22 C 0.057934 0.081038 0.059684 0.001781 0.021378 -0.017413
C2-23 C 0.057934 0.081038 0.059684 0.001781 0.021378 -0.017413
C2-24 C 0.057934 0.081038 0.059684 0.001781 0.021378 -0.017413
C2-25 C 0.057934 0.081038 0.059684 0.001781 0.021378 -0.017413
C2-26 C 0.057934 0.081038 0.059684 0.001781 0.021378 -0.017413
C2-27 C 0.057934 0.081038 0.059684 0.001781 0.021378 -0.017413
C2-28 C 0.057934 0.081038 0.059684 0.001781 0.021378 -0.017413
C2-29 C 0.057934 0.081038 0.059684 0.001781 0.021378 -0.017413
C2-30 C 0.057934 0.081038 0.059684 0.001781 0.021378 -0.017413
C2-31 C 0.057934 0.081038 0.059684 0.001781 0.021378 -0.017413
C2-32 C 0.057934 0.081038 0.059684 0.001781 0.021378 -0.017413
C2-33 C 0.057934 0.081038 0.059684 0.001781 0.021378 -0.017413
C2-34 C 0.057934 0.081038 0.059684 0.001781 0.021378 -0.017413
C2-35 C 0.057934 0.081038 0.059684 0.001781 0.021378 -0.017413
C2-36 C 0.057934 0.081038 0.059684 0.001781 0.021378 -0.017413
C2-37 C 0.057934 0.081038 0.059684 0.001781 0.021378 -0.017413
C2-38 C 0.057934 0.081038 0.059684 0.001781 0.021378 -0.017413
C2-39 C 0.057934 0.081038 0.059684 0.001781 0.021378 -0.017413
C2-40 C 0.057934 0.081038 0.059684 0.001781 0.021378 -0.017413
C2-41 C 0.057934 0.081038 0.059684 -0.001781 0.021378 0.017413
C2-42 C 0.057934 0.081038 0.059684 -0.001781 0.021378 0.017413
C2-43 C 0.057934 0.081038 0.059684 -0.001781 0.021378 0.017413
C2-44 C 0.057934 0.081038 0.059684 -0.001781 0.021378 0.017413
C2-45 C 0.057934 0.081038 0.059684 -0.001781 0.021378 0.017413
C2-46 C 0.057934 0.081038 0.059684 -0.001781 0.021378 0.017413
C2-47 C 0.057934 0.081038 0.059684 -0.001781 0.021378 0.017413
C2-48 C 0.057934 0.081038 0.059684 -0.001781 0.021378 0.017413
C2-49 C 0.057934 0.081038 0.059684 -0.001781 0.021378 0.017413
C2-50 C 0.057934 0.081038 0.059684 -0.001781 0.021378 0.017413
C2-51 C 0.057934 0.081038 0.059684 -0.001781 0.021378 0.017413
C2-52 C 0.057934 0.081038 0.059684 -0.001781 0.021378 0.017413
C2-53 C 0.057934 0.081038 0.059684 -0.001781 0.021378 0.017413
C2-54 C 0.057934 0.081038 0.059684 -0.001781 0.021378 0.017413
C2-55 C 0.057934 0.081038 0.059684 -0.001781 0.021378 0.017413
C2-56 C 0.057934 0.081038 0.059684 -0.001781 0.021378 0.017413
C2-57 C 0.057934 0.081038 0.059684 -0.001781 0.021378 0.017413
C2-58 C 0.057934 0.081038 0.059684 -0.001781 0.021378 0.017413
C2-59 C 0.057934 0.081038 0.059684 -0.001781 0.021378 0.017413
C2-60 C 0.057934 0.081038 0.059684 -0.001781 0.021378 0.017413
C2-61 C 0.057934 0.081038 0.059684 0.001781 0.021378 -0.017413
C2-62 C 0.057934 0.081038 0.059684 0.001781 0.021378 -0.017413
C2-63 C 0.057934 0.081038 0.059684 0.001781 0.021378 -0.017413
C2-64 C 0.057934 0.081038 0.059684 0.001781 0.021378 -0.017413
C2-65 C 0.057934 0.081038 0.059684 0.001781 0.021378 -0.017413
C2-66 C 0.057934 0.081038 0.059684 0.001781 0.021378 -0.017413
C2-67 C 0.057934 0.081038 0.059684 0.001781 0.021378 -0.017413
C2-68 C 0.057934 0.081038 0.059684 0.001781 0.021378 -0.017413
C2-69 C 0.057934 0.081038 0.059684 0.001781 0.021378 -0.017413
C2-70 C 0.057934 0.081038 0.059684 0.001781 0.021378 -0.017413
C2-71 C 0.057934 0.081038 0.059684 0.001781 0.021378 -0.017413
C2-72 C 0.057934 0.081038 0.059684 0.001781 0.021378 -0.017413
C2-73 C 0.057934 0.081038 0.059684 0.001781 0.021378 -0.017413
C2-74 C 0.057934 0.081038 0.059684 0.001781 0.021378 -0.017413
C2-75 C 0.057934 0.081038 0.059684 0.001781 0.021378 -0.017413
C2-76 C 0.057934 0.081038 0.059684 0.001781 0.021378 -0.017413
C2-77 C 0.057934 0.081038 0.059684 0.001781 0.021378 -0.017413
C2-78 C 0.057934 0.081038 0.059684 0.001781 0.021378 -0.017413
C2-79 C 0.057934 0.081038 0.059684 0.001781 0.021378 -0.017413
C2-80 C 0.057934 0.081038 0.059684 0.001781 0.021378 -0.017413
C3-1 C 0.04493 0.063741 0.086743 0.000137 0.015638 0.028623
C3-2 C 0.04493 0.063741 0.086743 0.000137 0.015638 0.028623
C3-3 C 0.04493 0.063741 0.086743 0.000137 0.015638 0.028623
C3-4 C 0.04493 0.063741 0.086743 0.000137 0.015638 0.028623
C3-5 C 0.04493 0.063741 0.086743 0.000137 0.015638 0.028623
C3-6 C 0.04493 0.063741 0.086743 0.000137 0.015638 0.028623
C3-7 C 0.04493 0.063741 0.086743 0.000137 0.015638 0.028623
C3-8 C 0.04493 0.063741 0.086743 0.000137 0.015638 0.028623
C3-9 C 0.04493 0.063741 0.086743 0.000137 0.015638 0.028623
C3-10 C 0.04493 0.063741 0.086743 0.000137 0.015638 0.028623
C3-11 C 0.04493 0.063741 0.086743 0.000137 0.015638 0.028623
C3-12 C 0.04493 0.063741 0.086743 0.000137 0.015638 0.028623
C3-13 C 0.04493 0.063741 0.086743 0.000137 0.015638 0.028623
C3-14 C 0.04493 0.063741 0.086743 0.000137 0.015638 0.028623
C3-15 C 0.04493 0.063741 0.086743 0.000137 0.015638 0.028623
C3-16 C 0.04493 0.063741 0.086743 0.000137 0.015638 0.028623
C3-17 C 0.04493 0.063741 0.086743 0.000137 0.015638 0.028623
C3-18 C 0.04493 0.063741 0.086743 0.000137 0.015638 0.028623
C3-19 C 0.04493 0.063741 0.086743 0.000137 0.015638 0.028623
C3-20 C 0.04493 0.063741 0.086743 0.000137 0.015638 0.028623
C3-21 C 0.04493 0.063741 0.086743 -0.000137 0.015638 -0.028623
C3-22 C 0.04493 0.063741 0.086743 -0.000137 0.015638 -0.028623
C3-23 C 0.04493 0.063741 0.086743 -0.000137 0.015638 -0.028623
C3-24 C 0.04493 0.063741 0.086743 -0.000137 0.015638 -0.028623
C3-25 C 0.04493 0.063741 0.086743 -0.000137 0.015638 -0.028623
C3-26 C 0.04493 0.063741 0.086743 -0.000137 0.015638 -0.028623
C3-27 C 0.04493 0.063741 0.086743 -0.000137 0.015638 -0.028623
C3-28 C 0.04493 0.063741 0.086743 -0.000137 0.015638 -0.028623
C3-29 C 0.04493 0.063741 0.086743 -0.000137 0.015638 -0.028623
C3-30 C 0.04493 0.063741 0.086743 -0.000137 0.015638 -0.028623
C3-31 C 0.04493 0.063741 0.086743 -0.000137 0.015638 -0.028623
C3-32 C 0.04493 0.063741 0.086743 -0.000137 0.015638 -0.028623
C3-33 C 0.04493 0.063741 0.086743 -0.000137 0.015638 -0.028623
C3-34 C 0.04493 0.063741 0.086743 -0.000137 0.015638 -0.028623
C3-35 C 0.04493 0.063741 0.086743 -0.000137 0.015638 -0.028623
C3-36 C 0.04493 0.063741 0.086743 -0.000137 0.015638 -0.028623
C3-37 C 0.04493 0.063741 0.086743 -0.000137 0.015638 -0.028623
C3-38 C 0.04493 0.063741 0.086743 -0.000137 0.015638 -0.028623
C3-39 C 0.04493 0.063741 0.086743 -0.000137 0.015638 -0.028623
C3-40 C 0.04493 0.063741 0.086743 -0.000137 0.015638 -0.028623
C3-41 C 0.04493 0.063741 0.086743 0.000137 0.015638 0.028623
C3-42 C 0.04493 0.063741 0.086743 0.000137 0.015638 0.028623
C3-43 C 0.04493 0.063741 0.086743 0.000137 0.015638 0.028623
C3-44 C 0.04493 0.063741 0.086743 0.000137 0.015638 0.028623
C3-45 C 0.04493 0.063741 0.086743 0.000137 0.015638 0.028623
C3-46 C 0.04493 0.063741 0.086743 0.000137 0.015638 0.028623
C3-47 C 0.04493 0.063741 0.086743 0.000137 0.015638 0.028623
C3-48 C 0.04493 0.063741 0.086743 0.000137 0.015638 0.028623
C3-49 C 0.04493 0.063741 0.086743 0.000137 0.015638 0.028623
C3-50 C 0.04493 0.063741 0.086743 0.000137 0.015638 0.028623
C3-51 C 0.04493 0.063741 0.086743 0.000137 0.015638 0.028623
C3-52 C 0.04493 0.063741 0.086743 0.000137 0.015638 0.028623
C3-53 C 0.04493 0.063741 0.086743 0.000137 0.015638 0.028623
C3-54 C 0.04493 0.063741 0.086743 0.000137 0.015638 0.028623
C3-55 C 0.04493 0.063741 0.086743 0.000137 0.015638 0.028623
C3-56 C 0.04493 0.063741 0.086743 0.000137 0.015638 0.028623
C3-57 C 0.04493 0.063741 0.086743 0.000137 0.015638 0.028623
C3-58 C 0.04493 0.063741 0.086743 0.000137 0.015638 0.028623
C3-59 C 0.04493 0.063741 0.086743 0.000137 0.015638 0.028623
C3-60 C 0.04493 0.063741 0.086743 0.000137 0.015638 0.028623
C3-61 C 0.04493 0.063741 0.086743 -0.000137 0.015638 -0.028623
C3-62 C 0.04493 0.063741 0.086743 -0.000137 0.015638 -0.028623
C3-63 C 0.04493 0.063741 0.086743 -0.000137 0.015638 -0.028623
C3-64 C 0.04493 0.063741 0.086743 -0.000137 0.015638 -0.028623
C3-65 C 0.04493 0.063741 0.086743 -0.000137 0.015638 -0.028623
C3-66 C 0.04493 0.063741 0.086743 -0.000137 0.015638 -0.028623
C3-67 C 0.04493 0.063741 0.086743 -0.000137 0.015638 -0.028623
C3-68 C 0.04493 0.063741 0.086743 -0.000137 0.015638 -0.028623
C3-69 C 0.04493 0.063741 0.086743 -0.000137 0.015638 -0.028623
C3-70 C 0.04493 0.063741 0.086743 -0.000137 0.015638 -0.028623
C3-71 C 0.04493 0.063741 0.086743 -0.000137 0.015638 -0.028623
C3-72 C 0.04493 0.063741 0.086743 -0.000137 0.015638 -0.028623
C3-73 C 0.04493 0.063741 0.086743 -0.000137 0.015638 -0.028623
C3-74 C 0.04493 0.063741 0.086743 -0.000137 0.015638 -0.028623
C3-75 C 0.04493 0.063741 0.086743 -0.000137 0.015638 -0.028623
C3-76 C 0.04493 0.063741 0.086743 -0.000137 0.015638 -0.028623
C3-77 C 0.04493 0.063741 0.086743 -0.000137 0.015638 -0.028623
C3-78 C 0.04493 0.063741 0.086743 -0.000137 0.015638 -0.028623
C3-79 C 0.04493 0.063741 0.086743 -0.000137 0.015638 -0.028623
C3-80 C 0.04493 0.063741 0.086743 -0.000137 0.015638 -0.028623
C4-1 C 0.050677 0.053812 0.061515 0.000594 0.017965 0.003537
C4-2 C 0.050677 0.053812 0.061515 0.000594 0.017965 0.003537
C4-3 C 0.050677 0.053812 0.061515 0.000594 0.017965 0.003537
C4-4 C 0.050677 0.053812 0.061515 0.000594 0.017965 0.003537
C4-5 C 0.050677 0.053812 0.061515 0.000594 0.017965 0.003537
C4-6 C 0.050677 0.053812 0.061515 0.000594 0.017965 0.003537
C4-7 C 0.050677 0.053812 0.061515 0.000594 0.017965 0.003537
C4-8 C 0.050677 0.053812 0.061515 0.000594 0.017965 0.003537
C4-9 C 0.050677 0.053812 0.061515 0.000594 0.017965 0.003537
C4-10 C 0.050677 0.053812 0.061515 0.000594 0.017965 0.003537
C4-11 C 0.050677 0.053812 0.061515 0.000594 0.017965 0.003537
C4-12 C 0.050677 0.053812 0.061515 0.000594 0.017965 0.003537
C4-13 C 0.050677 0.053812 0.061515 0.000594 0.017965 0.003537
C4-14 C 0.050677 0.053812 0.061515 0.000594 0.017965 0.003537
C4-15 C 0.050677 0.053812 0.061515 0.000594 0.017965 0.003537
C4-16 C 0.050677 0.053812 0.061515 0.000594 0.017965 0.003537
C4-17 C 0.050677 0.053812 0.061515 0.000594 0.017965 0.003537
C4-18 C 0.050677 0.053812 0.061515 0.000594 0.017965 0.003537
C4-19 C 0.050677 0.053812 0.061515 0.000594 0.017965 0.003537
C4-20 C 0.050677 0.053812 0.061515 0.000594 0.017965 0.003537
C4-21 C 0.050677 0.053812 0.061515 -0.000594 0.017965 -0.003537
C4-22 C 0.050677 0.053812 0.061515 -0.000594 0.017965 -0.003537
C4-23 C 0.050677 0.053812 0.061515 -0.000594 0.017965 -0.003537
C4-24 C 0.050677 0.053812 0.061515 -0.000594 0.017965 -0.003537
C4-25 C 0.050677 0.053812 0.061515 -0.000594 0.017965 -0.003537
C4-26 C 0.050677 0.053812 0.061515 -0.000594 0.017965 -0.003537
C4-27 C 0.050677 0.053812 0.061515 -0.000594 0.017965 -0.003537
C4-28 C 0.050677 0.053812 0.061515 -0.000594 0.017965 -0.003537
C4-29 C 0.050677 0.053812 0.061515 -0.000594 0.017965 -0.003537
C4-30 C 0.050677 0.053812 0.061515 -0.000594 0.017965 -0.003537
C4-31 C 0.050677 0.053812 0.061515 -0.000594 0.017965 -0.003537
C4-32 C 0.050677 0.053812 0.061515 -0.000594 0.017965 -0.003537
C4-33 C 0.050677 0.053812 0.061515 -0.000594 0.017965 -0.003537
C4-34 C 0.050677 0.053812 0.061515 -0.000594 0.017965 -0.003537
C4-35 C 0.050677 0.053812 0.061515 -0.000594 0.017965 -0.003537
C4-36 C 0.050677 0.053812 0.061515 -0.000594 0.017965 -0.003537
C4-37 C 0.050677 0.053812 0.061515 -0.000594 0.017965 -0.003537
C4-38 C 0.050677 0.053812 0.061515 -0.000594 0.017965 -0.003537
C4-39 C 0.050677 0.053812 0.061515 -0.000594 0.017965 -0.003537
C4-40 C 0.050677 0.053812 0.061515 -0.000594 0.017965 -0.003537
C4-41 C 0.050677 0.053812 0.061515 0.000594 0.017965 0.003537
C4-42 C 0.050677 0.053812 0.061515 0.000594 0.017965 0.003537
C4-43 C 0.050677 0.053812 0.061515 0.000594 0.017965 0.003537
C4-44 C 0.050677 0.053812 0.061515 0.000594 0.017965 0.003537
C4-45 C 0.050677 0.053812 0.061515 0.000594 0.017965 0.003537
C4-46 C 0.050677 0.053812 0.061515 0.000594 0.017965 0.003537
C4-47 C 0.050677 0.053812 0.061515 0.000594 0.017965 0.003537
C4-48 C 0.050677 0.053812 0.061515 0.000594 0.017965 0.003537
C4-49 C 0.050677 0.053812 0.061515 0.000594 0.017965 0.003537
C4-50 C 0.050677 0.053812 0.061515 0.000594 0.017965 0.003537
C4-51 C 0.050677 0.053812 0.061515 0.000594 0.017965 0.003537
C4-52 C 0.050677 0.053812 0.061515 0.000594 0.017965 0.003537
C4-53 C 0.050677 0.053812 0.061515 0.000594 0.017965 0.003537
C4-54 C 0.050677 0.053812 0.061515 0.000594 0.017965 0.003537
C4-55 C 0.050677 0.053812 0.061515 0.000594 0.017965 0.003537
C4-56 C 0.050677 0.053812 0.061515 0.000594 0.017965 0.003537
C4-57 C 0.050677 0.053812 0.061515 0.000594 0.017965 0.003537
C4-58 C 0.050677 0.053812 0.061515 0.000594 0.017965 0.003537
C4-59 C 0.050677 0.053812 0.061515 0.000594 0.017965 0.003537
C4-60 C 0.050677 0.053812 0.061515 0.000594 0.017965 0.003537
C4-61 C 0.050677 0.053812 0.061515 -0.000594 0.017965 -0.003537
C4-62 C 0.050677 0.053812 0.061515 -0.000594 0.017965 -0.003537
C4-63 C 0.050677 0.053812 0.061515 -0.000594 0.017965 -0.003537
C4-64 C 0.050677 0.053812 0.061515 -0.000594 0.017965 -0.003537
C4-65 C 0.050677 0.053812 0.061515 -0.000594 0.017965 -0.003537
C4-66 C 0.050677 0.053812 0.061515 -0.000594 0.017965 -0.003537
C4-67 C 0.050677 0.053812 0.061515 -0.000594 0.017965 -0.003537
C4-68 C 0.050677 0.053812 0.061515 -0.000594 0.017965 -0.003537
C4-69 C 0.050677 0.053812 0.061515 -0.000594 0.017965 -0.003537
C4-70 C 0.050677 0.053812 0.061515 -0.000594 0.017965 -0.003537
C4-71 C 0.050677 0.053812 0.061515 -0.000594 0.017965 -0.003537
C4-72 C 0.050677 0.053812 0.061515 -0.000594 0.017965 -0.003537
C4-73 C 0.050677 0.053812 0.061515 -0.000594 0.017965 -0.003537
C4-74 C 0.050677 0.053812 0.061515 -0.000594 0.017965 -0.003537
C4-75 C 0.050677 0.053812 0.061515 -0.000594 0.017965 -0.003537
C4-76 C 0.050677 0.053812 0.061515 -0.000594 0.017965 -0.003537
C4-77 C 0.050677 0.053812 0.061515 -0.000594 0.017965 -0.003537
C4-78 C 0.050677 0.053812 0.061515 -0.000594 0.017965 -0.003537
C4-79 C 0.050677 0.053812 0.061515 -0.000594 0.017965 -0.003537
C4-80 C 0.050677 0.053812 0.061515 -0.000594 0.017965 -0.003537
C5-1 C 0.052994 0.047726 0.083785 -0.005616 0.014366 0.001034
C5-2 C 0.052994 0.047726 0.083785 -0.005616 0.014366 0.001034
C5-3 C 0.052994 0.047726 0.083785 -0.005616 0.014366 0.001034
C5-4 C 0.052994 0.047726 0.083785 -0.005616 0.014366 0.001034
C5-5 C 0.052994 0.047726 0.083785 -0.005616 0.014366 0.001034
C5-6 C 0.052994 0.047726 0.083785 -0.005616 0.014366 0.001034
C5-7 C 0.052994 0.047726 0.083785 -0.005616 0.014366 0.001034
C5-8 C 0.052994 0.047726 0.083785 -0.005616 0.014366 0.001034
C5-9 C 0.052994 0.047726 0.083785 -0.005616 0.014366 0.001034
C5-10 C 0.052994 0.047726 0.083785 -0.005616 0.014366 0.001034
C5-11 C 0.052994 0.047726 0.083785 -0.005616 0.014366 0.001034
C5-12 C 0.052994 0.047726 0.083785 -0.005616 0.014366 0.001034
C5-13 C 0.052994 0.047726 0.083785 -0.005616 0.014366 0.001034
C5-14 C 0.052994 0.047726 0.083785 -0.005616 0.014366 0.001034
C5-15 C 0.052994 0.047726 0.083785 -0.005616 0.014366 0.001034
C5-16 C 0.052994 0.047726 0.083785 -0.005616 0.014366 0.001034
C5-17 C 0.052994 0.047726 0.083785 -0.005616 0.014366 0.001034
C5-18 C 0.052994 0.047726 0.083785 -0.005616 0.014366 0.001034
C5-19 C 0.052994 0.047726 0.083785 -0.005616 0.014366 0.001034
C5-20 C 0.052994 0.047726 0.083785 -0.005616 0.014366 0.001034
C5-21 C 0.052994 0.047726 0.083785 0.005616 0.014366 -0.001034
C5-22 C 0.052994 0.047726 0.083785 0.005616 0.014366 -0.001034
C5-23 C 0.052994 0.047726 0.083785 0.005616 0.014366 -0.001034
C5-24 C 0.052994 0.047726 0.083785 0.005616 0.014366 -0.001034
C5-25 C 0.052994 0.047726 0.083785 0.005616 0.014366 -0.001034
C5-26 C 0.052994 0.047726 0.083785 0.005616 0.014366 -0.001034
C5-27 C 0.052994 0.047726 0.083785 0.005616 0.014366 -0.001034
C5-28 C 0.052994 0.047726 0.083785 0.005616 0.014366 -0.001034
C5-29 C 0.052994 0.047726 0.083785 0.005616 0.014366 -0.001034
C5-30 C 0.052994 0.047726 0.083785 0.005616 0.014366 -0.001034
C5-31 C 0.052994 0.047726 0.083785 0.005616 0.014366 -0.001034
C5-32 C 0.052994 0.047726 0.083785 0.005616 0.014366 -0.001034
C5-33 C 0.052994 0.047726 0.083785 0.005616 0.014366 -0.001034
C5-34 C 0.052994 0.047726 0.083785 0.005616 0.014366 -0.001034
C5-35 C 0.052994 0.047726 0.083785 0.005616 0.014366 -0.001034
C5-36 C 0.052994 0.047726 0.083785 0.005616 0.014366 -0.001034
C5-37 C 0.052994 0.047726 0.083785 0.005616 0.014366 -0.001034
C5-38 C 0.052994 0.047726 0.083785 0.005616 0.014366 -0.001034
C5-39 C 0.052994 0.047726 0.083785 0.005616 0.014366 -0.001034
C5-40 C 0.052994 0.047726 0.083785 0.005616 0.014366 -0.001034
C5-41 C 0.052994 0.047726 0.083785 -0.005616 0.014366 0.001034
C5-42 C 0.052994 0.047726 0.083785 -0.005616 0.014366 0.001034
C5-43 C 0.052994 0.047726 0.083785 -0.005616 0.014366 0.001034
C5-44 C 0.052994 0.047726 0.083785 -0.005616 0.014366 0.001034
C5-45 C 0.052994 0.047726 0.083785 -0.005616 0.014366 0.001034
C5-46 C 0.052994 0.047726 0.083785 -0.005616 0.014366 0.001034
C5-47 C 0.052994 0.047726 0.083785 -0.005616 0.014366 0.001034
C5-48 C 0.052994 0.047726 0.083785 -0.005616 0.014366 0.001034
C5-49 C 0.052994 0.047726 0.083785 -0.005616 0.014366 0.001034
C5-50 C 0.052994 0.047726 0.083785 -0.005616 0.014366 0.001034
C5-51 C 0.052994 0.047726 0.083785 -0.005616 0.014366 0.001034
C5-52 C 0.052994 0.047726 0.083785 -0.005616 0.014366 0.001034
C5-53 C 0.052994 0.047726 0.083785 -0.005616 0.014366 0.001034
C5-54 C 0.052994 0.047726 0.083785 -0.005616 0.014366 0.001034
C5-55 C 0.052994 0.047726 0.083785 -0.005616 0.014366 0.001034
C5-56 C 0.052994 0.047726 0.083785 -0.005616 0.014366 0.001034
C5-57 C 0.052994 0.047726 0.083785 -0.005616 0.014366 0.001034
C5-58 C 0.052994 0.047726 0.083785 -0.005616 0.014366 0.001034
C5-59 C 0.052994 0.047726 0.083785 -0.005616 0.014366 0.001034
C5-60 C 0.052994 0.047726 0.083785 -0.005616 0.014366 0.001034
C5-61 C 0.052994 0.047726 0.083785 0.005616 0.014366 -0.001034
C5-62 C 0.052994 0.047726 0.083785 0.005616 0.014366 -0.001034
C5-63 C 0.052994 0.047726 0.083785 0.005616 0.014366 -0.001034
C5-64 C 0.052994 0.047726 0.083785 0.005616 0.014366 -0.001034
C5-65 C 0.052994 0.047726 0.083785 0.005616 0.014366 -0.001034
C5-66 C 0.052994 0.047726 0.083785 0.005616 0.014366 -0.001034
C5-67 C 0.052994 0.047726 0.083785 0.005616 0.014366 -0.001034
C5-68 C 0.052994 0.047726 0.083785 0.005616 0.014366 -0.001034
C5-69 C 0.052994 0.047726 0.083785 0.005616 0.014366 -0.001034
C5-70 C 0.052994 0.047726 0.083785 0.005616 0.014366 -0.001034
C5-71 C 0.052994 0.047726 0.083785 0.005616 0.014366 -0.001034
C5-72 C 0.052994 0.047726 0.083785 0.005616 0.014366 -0.001034
C5-73 C 0.052994 0.047726 0.083785 0.005616 0.014366 -0.001034
C5-74 C 0.052994 0.047726 0.083785 0.005616 0.014366 -0.001034
C5-75 C 0.052994 0.047726 0.083785 0.005616 0.014366 -0.001034
C5-76 C 0.052994 0.047726 0.083785 0.005616 0.014366 -0.001034
C5-77 C 0.052994 0.047726 0.083785 0.005616 0.014366 -0.001034
C5-78 C 0.052994 0.047726 0.083785 0.005616 0.014366 -0.001034
C5-79 C 0.052994 0.047726 0.083785 0.005616 0.014366 -0.001034
C5-80 C 0.052994 0.047726 0.083785 0.005616 0.014366 -0.001034
F1-1 F 0.294356 0.11467 0.171499 0.046664 0.161284 0.083421
F1-2 F 0.294356 0.11467 0.171499 0.046664 0.161284 0.083421
F1-3 F 0.294356 0.11467 0.171499 0.046664 0.161284 0.083421
F1-4 F 0.294356 0.11467 0.171499 0.046664 0.161284 0.083421
F1-5 F 0.294356 0.11467 0.171499 0.046664 0.161284 0.083421
F1-6 F 0.294356 0.11467 0.171499 0.046664 0.161284 0.083421
F1-7 F 0.294356 0.11467 0.171499 0.046664 0.161284 0.083421
F1-8 F 0.294356 0.11467 0.171499 0.046664 0.161284 0.083421
F1-9 F 0.294356 0.11467 0.171499 0.046664 0.161284 0.083421
F1-10 F 0.294356 0.11467 0.171499 0.046664 0.161284 0.083421
F1-11 F 0.294356 0.11467 0.171499 -0.046664 0.161284 -0.083421
F1-12 F 0.294356 0.11467 0.171499 -0.046664 0.161284 -0.083421
F1-13 F 0.294356 0.11467 0.171499 -0.046664 0.161284 -0.083421
F1-14 F 0.294356 0.11467 0.171499 -0.046664 0.161284 -0.083421
F1-15 F 0.294356 0.11467 0.171499 -0.046664 0.161284 -0.083421
F1-16 F 0.294356 0.11467 0.171499 -0.046664 0.161284 -0.083421
F1-17 F 0.294356 0.11467 0.171499 -0.046664 0.161284 -0.083421
F1-18 F 0.294356 0.11467 0.171499 -0.046664 0.161284 -0.083421
F1-19 F 0.294356 0.11467 0.171499 -0.046664 0.161284 -0.083421
F1-20 F 0.294356 0.11467 0.171499 -0.046664 0.161284 -0.083421
F1-21 F 0.294356 0.11467 0.171499 0.046664 0.161284 0.083421
F1-22 F 0.294356 0.11467 0.171499 0.046664 0.161284 0.083421
F1-23 F 0.294356 0.11467 0.171499 0.046664 0.161284 0.083421
F1-24 F 0.294356 0.11467 0.171499 0.046664 0.161284 0.083421
F1-25 F 0.294356 0.11467 0.171499 0.046664 0.161284 0.083421
F1-26 F 0.294356 0.11467 0.171499 0.046664 0.161284 0.083421
F1-27 F 0.294356 0.11467 0.171499 0.046664 0.161284 0.083421
F1-28 F 0.294356 0.11467 0.171499 0.046664 0.161284 0.083421
F1-29 F 0.294356 0.11467 0.171499 0.046664 0.161284 0.083421
F1-30 F 0.294356 0.11467 0.171499 0.046664 0.161284 0.083421
F1-31 F 0.294356 0.11467 0.171499 -0.046664 0.161284 -0.083421
F1-32 F 0.294356 0.11467 0.171499 -0.046664 0.161284 -0.083421
F1-33 F 0.294356 0.11467 0.171499 -0.046664 0.161284 -0.083421
F1-34 F 0.294356 0.11467 0.171499 -0.046664 0.161284 -0.083421
F1-35 F 0.294356 0.11467 0.171499 -0.046664 0.161284 -0.083421
F1-36 F 0.294356 0.11467 0.171499 -0.046664 0.161284 -0.083421
F1-37 F 0.294356 0.11467 0.171499 -0.046664 0.161284 -0.083421
F1-38 F 0.294356 0.11467 0.171499 -0.046664 0.161284 -0.083421
F1-39 F 0.294356 0.11467 0.171499 -0.046664 0.161284 -0.083421
F1-40 F 0.294356 0.11467 0.171499 -0.046664 0.161284 -0.083421
F2-1 F 0.164618 0.067265 0.098003 0.007534 0.081829 -0.007401
F2-2 F 0.164618 0.067265 0.098003 0.007534 0.081829 -0.007401
F2-3 F 0.164618 0.067265 0.098003 0.007534 0.081829 -0.007401
F2-4 F 0.164618 0.067265 0.098003 0.007534 0.081829 -0.007401
F2-5 F 0.164618 0.067265 0.098003 0.007534 0.081829 -0.007401
F2-6 F 0.164618 0.067265 0.098003 0.007534 0.081829 -0.007401
F2-7 F 0.164618 0.067265 0.098003 0.007534 0.081829 -0.007401
F2-8 F 0.164618 0.067265 0.098003 0.007534 0.081829 -0.007401
F2-9 F 0.164618 0.067265 0.098003 0.007534 0.081829 -0.007401
F2-10 F 0.164618 0.067265 0.098003 0.007534 0.081829 -0.007401
F2-11 F 0.164618 0.067265 0.098003 -0.007534 0.081829 0.007401
F2-12 F 0.164618 0.067265 0.098003 -0.007534 0.081829 0.007401
F2-13 F 0.164618 0.067265 0.098003 -0.007534 0.081829 0.007401
F2-14 F 0.164618 0.067265 0.098003 -0.007534 0.081829 0.007401
F2-15 F 0.164618 0.067265 0.098003 -0.007534 0.081829 0.007401
F2-16 F 0.164618 0.067265 0.098003 -0.007534 0.081829 0.007401
F2-17 F 0.164618 0.067265 0.098003 -0.007534 0.081829 0.007401
F2-18 F 0.164618 0.067265 0.098003 -0.007534 0.081829 0.007401
F2-19 F 0.164618 0.067265 0.098003 -0.007534 0.081829 0.007401
F2-20 F 0.164618 0.067265 0.098003 -0.007534 0.081829 0.007401
F2-21 F 0.164618 0.067265 0.098003 0.007534 0.081829 -0.007401
F2-22 F 0.164618 0.067265 0.098003 0.007534 0.081829 -0.007401
F2-23 F 0.164618 0.067265 0.098003 0.007534 0.081829 -0.007401
F2-24 F 0.164618 0.067265 0.098003 0.007534 0.081829 -0.007401
F2-25 F 0.164618 0.067265 0.098003 0.007534 0.081829 -0.007401
F2-26 F 0.164618 0.067265 0.098003 0.007534 0.081829 -0.007401
F2-27 F 0.164618 0.067265 0.098003 0.007534 0.081829 -0.007401
F2-28 F 0.164618 0.067265 0.098003 0.007534 0.081829 -0.007401
F2-29 F 0.164618 0.067265 0.098003 0.007534 0.081829 -0.007401
F2-30 F 0.164618 0.067265 0.098003 0.007534 0.081829 -0.007401
F2-31 F 0.164618 0.067265 0.098003 -0.007534 0.081829 0.007401
F2-32 F 0.164618 0.067265 0.098003 -0.007534 0.081829 0.007401
F2-33 F 0.164618 0.067265 0.098003 -0.007534 0.081829 0.007401
F2-34 F 0.164618 0.067265 0.098003 -0.007534 0.081829 0.007401
F2-35 F 0.164618 0.067265 0.098003 -0.007534 0.081829 0.007401
F2-36 F 0.164618 0.067265 0.098003 -0.007534 0.081829 0.007401
F2-37 F 0.164618 0.067265 0.098003 -0.007534 0.081829 0.007401
F2-38 F 0.164618 0.067265 0.098003 -0.007534 0.081829 0.007401
F2-39 F 0.164618 0.067265 0.098003 -0.007534 0.081829 0.007401
F2-40 F 0.164618 0.067265 0.098003 -0.007534 0.081829 0.007401
B1-1 B 0.085394 0.044843 0.069539 -0.008082 0.042128 -0.003102
B1-2 B 0.085394 0.044843 0.069539 -0.008082 0.042128 -0.003102
B1-3 B 0.085394 0.044843 0.069539 -0.008082 0.042128 -0.003102
B1-4 B 0.085394 0.044843 0.069539 -0.008082 0.042128 -0.003102
B1-5 B 0.085394 0.044843 0.069539 -0.008082 0.042128 -0.003102
B1-6 B 0.085394 0.044843 0.069539 -0.008082 0.042128 -0.003102
B1-7 B 0.085394 0.044843 0.069539 -0.008082 0.042128 -0.003102
B1-8 B 0.085394 0.044843 0.069539 -0.008082 0.042128 -0.003102
B1-9 B 0.085394 0.044843 0.069539 -0.008082 0.042128 -0.003102
B1-10 B 0.085394 0.044843 0.069539 -0.008082 0.042128 -0.003102
B1-11 B 0.085394 0.044843 0.069539 0.008082 0.042128 0.003102
B1-12 B 0.085394 0.044843 0.069539 0.008082 0.042128 0.003102
B1-13 B 0.085394 0.044843 0.069539 0.008082 0.042128 0.003102
B1-14 B 0.085394 0.044843 0.069539 0.008082 0.042128 0.003102
B1-15 B 0.085394 0.044843 0.069539 0.008082 0.042128 0.003102
B1-16 B 0.085394 0.044843 0.069539 0.008082 0.042128 0.003102
B1-17 B 0.085394 0.044843 0.069539 0.008082 0.042128 0.003102
B1-18 B 0.085394 0.044843 0.069539 0.008082 0.042128 0.003102
B1-19 B 0.085394 0.044843 0.069539 0.008082 0.042128 0.003102
B1-20 B 0.085394 0.044843 0.069539 0.008082 0.042128 0.003102
B1-21 B 0.085394 0.044843 0.069539 -0.008082 0.042128 -0.003102
B1-22 B 0.085394 0.044843 0.069539 -0.008082 0.042128 -0.003102
B1-23 B 0.085394 0.044843 0.069539 -0.008082 0.042128 -0.003102
B1-24 B 0.085394 0.044843 0.069539 -0.008082 0.042128 -0.003102
B1-25 B 0.085394 0.044843 0.069539 -0.008082 0.042128 -0.003102
B1-26 B 0.085394 0.044843 0.069539 -0.008082 0.042128 -0.003102
B1-27 B 0.085394 0.044843 0.069539 -0.008082 0.042128 -0.003102
B1-28 B 0.085394 0.044843 0.069539 -0.008082 0.042128 -0.003102
B1-29 B 0.085394 0.044843 0.069539 -0.008082 0.042128 -0.003102
B1-30 B 0.085394 0.044843 0.069539 -0.008082 0.042128 -0.003102
B1-31 B 0.085394 0.044843 0.069539 0.008082 0.042128 0.003102
B1-32 B 0.085394 0.044843 0.069539 0.008082 0.042128 0.003102
B1-33 B 0.085394 0.044843 0.069539 0.008082 0.042128 0.003102
B1-34 B 0.085394 0.044843 0.069539 0.008082 0.042128 0.003102
B1-35 B 0.085394 0.044843 0.069539 0.008082 0.042128 0.003102
B1-36 B 0.085394 0.044843 0.069539 0.008082 0.042128 0.003102
B1-37 B 0.085394 0.044843 0.069539 0.008082 0.042128 0.003102
B1-38 B 0.085394 0.044843 0.069539 0.008082 0.042128 0.003102
B1-39 B 0.085394 0.044843 0.069539 0.008082 0.042128 0.003102
B1-40 B 0.085394 0.044843 0.069539 0.008082 0.042128 0.003102
F3-1 F 0.114814 0.135811 0.082851 0.046892 0.048621 0.03684
F3-2 F 0.114814 0.135811 0.082851 0.046892 0.048621 0.03684
F3-3 F 0.114814 0.135811 0.082851 0.046892 0.048621 0.03684
F3-4 F 0.114814 0.135811 0.082851 0.046892 0.048621 0.03684
F3-5 F 0.114814 0.135811 0.082851 0.046892 0.048621 0.03684
F3-6 F 0.114814 0.135811 0.082851 0.046892 0.048621 0.03684
F3-7 F 0.114814 0.135811 0.082851 0.046892 0.048621 0.03684
F3-8 F 0.114814 0.135811 0.082851 0.046892 0.048621 0.03684
F3-9 F 0.114814 0.135811 0.082851 0.046892 0.048621 0.03684
F3-10 F 0.114814 0.135811 0.082851 0.046892 0.048621 0.03684
F3-11 F 0.114814 0.135811 0.082851 0.046892 0.048621 0.03684
F3-12 F 0.114814 0.135811 0.082851 -0.046892 0.048621 -0.03684
F3-13 F 0.114814 0.135811 0.082851 -0.046892 0.048621 -0.03684
F3-14 F 0.114814 0.135811 0.082851 -0.046892 0.048621 -0.03684
F3-15 F 0.114814 0.135811 0.082851 -0.046892 0.048621 -0.03684
F3-16 F 0.114814 0.135811 0.082851 -0.046892 0.048621 -0.03684
F3-17 F 0.114814 0.135811 0.082851 -0.046892 0.048621 -0.03684
F3-18 F 0.114814 0.135811 0.082851 -0.046892 0.048621 -0.03684
F3-19 F 0.114814 0.135811 0.082851 -0.046892 0.048621 -0.03684
F3-20 F 0.114814 0.135811 0.082851 -0.046892 0.048621 -0.03684
F3-21 F 0.114814 0.135811 0.082851 0.046892 0.048621 0.03684
F3-22 F 0.114814 0.135811 0.082851 0.046892 0.048621 0.03684
F3-23 F 0.114814 0.135811 0.082851 0.046892 0.048621 0.03684
F3-24 F 0.114814 0.135811 0.082851 0.046892 0.048621 0.03684
F3-25 F 0.114814 0.135811 0.082851 0.046892 0.048621 0.03684
F3-26 F 0.114814 0.135811 0.082851 0.046892 0.048621 0.03684
F3-27 F 0.114814 0.135811 0.082851 0.046892 0.048621 0.03684
F3-28 F 0.114814 0.135811 0.082851 0.046892 0.048621 0.03684
F3-29 F 0.114814 0.135811 0.082851 0.046892 0.048621 0.03684
F3-30 F 0.114814 0.135811 0.082851 0.046892 0.048621 0.03684
F3-31 F 0.114814 0.135811 0.082851 -0.046892 0.048621 -0.03684
F3-32 F 0.114814 0.135811 0.082851 -0.046892 0.048621 -0.03684
F3-33 F 0.114814 0.135811 0.082851 -0.046892 0.048621 -0.03684
F3-34 F 0.114814 0.135811 0.082851 -0.046892 0.048621 -0.03684
F3-35 F 0.114814 0.135811 0.082851 -0.046892 0.048621 -0.03684
F3-36 F 0.114814 0.135811 0.082851 -0.046892 0.048621 -0.03684
F3-37 F 0.114814 0.135811 0.082851 -0.046892 0.048621 -0.03684
F3-38 F 0.114814 0.135811 0.082851 -0.046892 0.048621 -0.03684
F3-39 F 0.114814 0.135811 0.082851 -0.046892 0.048621 -0.03684
F3-40 F 0.114814 0.135811 0.082851 -0.046892 0.048621 -0.03684
F4-1 F 0.058285 0.167201 0.098059 0.020638 0.007765 -0.028025
F4-2 F 0.058285 0.167201 0.098059 0.020638 0.007765 -0.028025
F4-3 F 0.058285 0.167201 0.098059 0.020638 0.007765 -0.028025
F4-4 F 0.058285 0.167201 0.098059 0.020638 0.007765 -0.028025
F4-5 F 0.058285 0.167201 0.098059 0.020638 0.007765 -0.028025
F4-6 F 0.058285 0.167201 0.098059 0.020638 0.007765 -0.028025
F4-7 F 0.058285 0.167201 0.098059 0.020638 0.007765 -0.028025
F4-8 F 0.058285 0.167201 0.098059 0.020638 0.007765 -0.028025
F4-9 F 0.058285 0.167201 0.098059 0.020638 0.007765 -0.028025
F4-10 F 0.058285 0.167201 0.098059 -0.020638 0.007765 0.028025
F4-11 F 0.058285 0.167201 0.098059 -0.020638 0.007765 0.028025
F4-12 F 0.058285 0.167201 0.098059 -0.020638 0.007765 0.028025
F4-13 F 0.058285 0.167201 0.098059 -0.020638 0.007765 0.028025
F4-14 F 0.058285 0.167201 0.098059 -0.020638 0.007765 0.028025
F4-15 F 0.058285 0.167201 0.098059 -0.020638 0.007765 0.028025
F4-16 F 0.058285 0.167201 0.098059 -0.020638 0.007765 0.028025
F4-17 F 0.058285 0.167201 0.098059 -0.020638 0.007765 0.028025
F4-18 F 0.058285 0.167201 0.098059 -0.020638 0.007765 0.028025
F4-19 F 0.058285 0.167201 0.098059 -0.020638 0.007765 0.028025
F4-20 F 0.058285 0.167201 0.098059 -0.020638 0.007765 0.028025
F4-21 F 0.058285 0.167201 0.098059 0.020638 0.007765 -0.028025
F4-22 F 0.058285 0.167201 0.098059 0.020638 0.007765 -0.028025
F4-23 F 0.058285 0.167201 0.098059 0.020638 0.007765 -0.028025
F4-24 F 0.058285 0.167201 0.098059 0.020638 0.007765 -0.028025
F4-25 F 0.058285 0.167201 0.098059 0.020638 0.007765 -0.028025
F4-26 F 0.058285 0.167201 0.098059 0.020638 0.007765 -0.028025
F4-27 F 0.058285 0.167201 0.098059 0.020638 0.007765 -0.028025
F4-28 F 0.058285 0.167201 0.098059 0.020638 0.007765 -0.028025
F4-29 F 0.058285 0.167201 0.098059 0.020638 0.007765 -0.028025
F4-30 F 0.058285 0.167201 0.098059 0.020638 0.007765 -0.028025
F4-31 F 0.058285 0.167201 0.098059 -0.020638 0.007765 0.028025
F4-32 F 0.058285 0.167201 0.098059 -0.020638 0.007765 0.028025
F4-33 F 0.058285 0.167201 0.098059 -0.020638 0.007765 0.028025
F4-34 F 0.058285 0.167201 0.098059 -0.020638 0.007765 0.028025
F4-35 F 0.058285 0.167201 0.098059 -0.020638 0.007765 0.028025
F4-36 F 0.058285 0.167201 0.098059 -0.020638 0.007765 0.028025
F4-37 F 0.058285 0.167201 0.098059 -0.020638 0.007765 0.028025
F4-38 F 0.058285 0.167201 0.098059 -0.020638 0.007765 0.028025
F4-39 F 0.058285 0.167201 0.098059 -0.020638 0.007765 0.028025
F4-40 F 0.058285 0.167201 0.098059 -0.020638 0.007765 0.028025

loop_
_atom_type_symbol
_atom_type_scat_dispersion_real
_atom_type_scat_dispersion_imag
_atom_type_scat_source
C 0.0033 0.0016 'International Tables Vol C tables 4.2.6.8 and 6.1.1.1'
H 0.0000 0.0000 'International Tables Vol C tables 4.2.6.8 and 6.1.1.1'
B 0.0013 0.0007 'International Tables Vol C tables 4.2.6.8 and 6.1.1.1'
F 0.0171 0.0103 'International Tables Vol C tables 4.2.6.8 and 6.1.1.1'
I -0.4742 1.8119 'International Tables Vol C tables 4.2.6.8 and 6.1.1.1'
N 0.0061 0.0033 'International Tables Vol C tables 4.2.6.8 and 6.1.1.1'
